data_7016043
loop_
_publ_author_name
'Du, Zhu'
'Zhang, Yong'
'Yao, Yingming'
'Shen, Qi'

_publ_section_title
;
 Synthesis and molecular structure of piperazidine-bridged
 bis(phenolate) samarium(ii) complex and its reactivity to
 carbodiimides.
;
_journal_issue 29
_journal_name_full 'Dalton transactions (Cambridge, England : 2003)'
_journal_page_first 7639
_journal_page_last 7644
_journal_paper_doi 10.1039/c1dt10081e
_journal_volume 40
_journal_year 2011
_chemical_formula_moiety 'C69 H102 N6 O4 Sm2, 5.5(C4 H8 O)'
_chemical_formula_sum 'C91 H146 N6 O9.5 Sm2'
_chemical_formula_weight 1776.84
_chemical_name_systematic
;
?
;
_space_group_IT_number 14
_symmetry_cell_setting monoclinic
_symmetry_Int_Tables_number 14
_symmetry_space_group_name_Hall '-P 2yn'
_symmetry_space_group_name_H-M 'P 1 21/n 1'
_atom_sites_solution_hydrogens geom
_atom_sites_solution_primary direct
_atom_sites_solution_secondary difmap
_audit_creation_method SHELXL-97
_cell_angle_alpha 90.00
_cell_angle_beta 96.820(3)
_cell_angle_gamma 90.00
_cell_formula_units_Z 4
_cell_length_a 14.8914(16)
_cell_length_b 14.8306(15)
_cell_length_c 41.133(5)
_cell_measurement_reflns_used 30721
_cell_measurement_temperature 193(2)
_cell_measurement_theta_max 27.5
_cell_measurement_theta_min 3.0
_cell_volume 9019.9(17)
_computing_cell_refinement CrystalClear
_computing_data_collection CrystalClear
_computing_data_reduction CrystalStructure
_computing_structure_refinement 'SHELXL-97 (Sheldrick, 1997)'
_computing_structure_solution 'SHELXS-97 (Sheldrick, 1990)'
_diffrn_ambient_temperature 193(2)
_diffrn_detector_area_resol_mean 14.63
_diffrn_measured_fraction_theta_full 0.994
_diffrn_measured_fraction_theta_max 0.994
_diffrn_measurement_device_type 'Rigaku Saturn'
_diffrn_measurement_method \w
_diffrn_radiation_monochromator graphite
_diffrn_radiation_source 'fine-focus sealed tube'
_diffrn_radiation_type MoK\a
_diffrn_radiation_wavelength 0.71075
_diffrn_reflns_av_R_equivalents 0.1113
_diffrn_reflns_av_sigmaI/netI 0.1166
_diffrn_reflns_limit_h_max 18
_diffrn_reflns_limit_h_min -17
_diffrn_reflns_limit_k_max 17
_diffrn_reflns_limit_k_min -13
_diffrn_reflns_limit_l_max 45
_diffrn_reflns_limit_l_min -49
_diffrn_reflns_number 62228
_diffrn_reflns_theta_full 25.50
_diffrn_reflns_theta_max 25.50
_diffrn_reflns_theta_min 3.03
_exptl_absorpt_coefficient_mu 1.347
_exptl_absorpt_correction_T_max 0.933
_exptl_absorpt_correction_T_min 0.451
_exptl_absorpt_correction_type multi-scan
_exptl_absorpt_process_details 'Jacobson, R. (1998) Private communication'
_exptl_crystal_colour yellow
_exptl_crystal_density_diffrn 1.308
_exptl_crystal_density_method 'not measured'
_exptl_crystal_description platelet
_exptl_crystal_F_000 3736
_exptl_crystal_size_max 0.45
_exptl_crystal_size_mid 0.12
_exptl_crystal_size_min 0.10
_refine_diff_density_max 2.301
_refine_diff_density_min -1.522
_refine_diff_density_rms 0.153
_refine_ls_extinction_method none
_refine_ls_goodness_of_fit_ref 1.136
_refine_ls_hydrogen_treatment constr
_refine_ls_matrix_type full
_refine_ls_number_parameters 918
_refine_ls_number_reflns 16663
_refine_ls_number_restraints 61
_refine_ls_restrained_S_all 1.135
_refine_ls_R_factor_all 0.1394
_refine_ls_R_factor_gt 0.1039
_refine_ls_shift/su_max 0.003
_refine_ls_shift/su_mean 0.001
_refine_ls_structure_factor_coef Fsqd
_refine_ls_weighting_details 'calc w=1/[\s^2^(Fo^2^)+(0.0615P)^2^+80.0861P] where P=(Fo^2^+2Fc^2^)/3'
_refine_ls_weighting_scheme calc
_refine_ls_wR_factor_gt 0.2115
_refine_ls_wR_factor_ref 0.2320
_reflns_number_gt 12146
_reflns_number_total 16663
_reflns_threshold_expression >2sigma(I)
_cod_data_source_file c1dt10081e.txt
_cod_data_source_block 4
_cod_original_cell_volume 9019.8(17)
_cod_original_sg_symbol_H-M 'P 21/n'
_cod_original_formula_sum 'C91 H146 N6 O9.50 Sm2'
_cod_database_code 7016043

loop_
_symmetry_equiv_pos_as_xyz
'x, y, z'
'-x+1/2, y+1/2, -z+1/2'
'-x, -y, -z'
'x-1/2, -y-1/2, z-1/2'

loop_
_atom_site_label
_atom_site_type_symbol
_atom_site_fract_x
_atom_site_fract_y
_atom_site_fract_z
_atom_site_U_iso_or_equiv
_atom_site_adp_type
_atom_site_occupancy
_atom_site_symmetry_multiplicity
_atom_site_calc_flag
_atom_site_refinement_flags
_atom_site_disorder_assembly
_atom_site_disorder_group
Sm1 Sm 0.62356(3) 0.56609(4) 0.689299(13) 0.03440(17) Uani 1 1 d . . .
Sm2 Sm 0.49271(4) 0.53063(4) 0.616203(13) 0.03629(17) Uani 1 1 d . . .
O1 O 0.4645(4) 0.5218(4) 0.67188(17) 0.0360(16) Uani 1 1 d . . .
O2 O 0.7287(4) 0.6760(5) 0.69784(18) 0.0408(18) Uani 1 1 d . . .
O3 O 0.5488(4) 0.6638(5) 0.64757(17) 0.0387(17) Uani 1 1 d . . .
O4 O 0.3985(5) 0.4144(5) 0.60753(18) 0.0446(18) Uani 1 1 d . . .
N1 N 0.5808(5) 0.4443(6) 0.7292(2) 0.037(2) Uani 1 1 d . . .
N2 N 0.6826(5) 0.5643(6) 0.7534(2) 0.0337(19) Uani 1 1 d . . .
N3 N 0.5324(6) 0.6504(6) 0.5748(2) 0.040(2) Uani 1 1 d . . .
N4 N 0.3944(6) 0.5559(6) 0.5578(2) 0.045(2) Uani 1 1 d . . .
N5 N 0.7095(6) 0.4606(6) 0.6636(2) 0.041(2) Uani 1 1 d . . .
N6 N 0.6276(6) 0.4569(6) 0.6075(2) 0.039(2) Uani 1 1 d . . .
C1 C 0.3989(7) 0.4750(7) 0.6849(3) 0.042(3) Uani 1 1 d . . .
C2 C 0.3046(7) 0.4985(8) 0.6810(3) 0.041(3) Uani 1 1 d . . .
C3 C 0.2455(8) 0.4481(9) 0.6970(3) 0.052(3) Uani 1 1 d . . .
H3 H 0.1833 0.4641 0.6939 0.062 Uiso 1 1 calc R . .
C4 C 0.2710(8) 0.3761(9) 0.7171(3) 0.054(3) Uani 1 1 d . . .
C5 C 0.3627(7) 0.3535(8) 0.7212(3) 0.047(3) Uani 1 1 d . . .
H5 H 0.3827 0.3049 0.7353 0.056 Uiso 1 1 calc R . .
C6 C 0.4241(6) 0.3996(7) 0.7055(2) 0.035(2) Uani 1 1 d . . .
C7 C 0.8124(7) 0.6717(7) 0.7136(3) 0.040(3) Uani 1 1 d . . .
C8 C 0.8918(7) 0.6907(7) 0.6978(3) 0.042(3) Uani 1 1 d . . .
C9 C 0.9751(7) 0.6697(8) 0.7155(3) 0.049(3) Uani 1 1 d . . .
H9 H 1.0279 0.6793 0.7051 0.059 Uiso 1 1 calc R . .
C10 C 0.9866(7) 0.6354(8) 0.7478(3) 0.045(3) Uani 1 1 d . . .
C11 C 0.9113(7) 0.6302(8) 0.7634(3) 0.044(3) Uani 1 1 d . . .
H11 H 0.9176 0.6147 0.7860 0.053 Uiso 1 1 calc R . .
C12 C 0.8246(7) 0.6471(7) 0.7472(3) 0.038(3) Uani 1 1 d . . .
C13 C 0.5225(7) 0.3736(8) 0.7114(3) 0.041(3) Uani 1 1 d . . .
H13A H 0.5282 0.3171 0.7243 0.049 Uiso 1 1 calc R . .
H13B H 0.5446 0.3616 0.6901 0.049 Uiso 1 1 calc R . .
C14 C 0.6679(7) 0.4020(7) 0.7425(3) 0.039(2) Uani 1 1 d . . .
H14A H 0.6965 0.3728 0.7247 0.047 Uiso 1 1 calc R . .
H14B H 0.6574 0.3555 0.7589 0.047 Uiso 1 1 calc R . .
C15 C 0.7320(7) 0.4790(8) 0.7591(3) 0.047(3) Uani 1 1 d . . .
H15A H 0.7461 0.4677 0.7829 0.056 Uiso 1 1 calc R . .
H15B H 0.7893 0.4810 0.7492 0.056 Uiso 1 1 calc R . .
C16 C 0.5411(7) 0.4850(8) 0.7569(3) 0.042(3) Uani 1 1 d . . .
H16A H 0.5344 0.4387 0.7738 0.050 Uiso 1 1 calc R . .
H16B H 0.4804 0.5096 0.7492 0.050 Uiso 1 1 calc R . .
C17 C 0.6026(7) 0.5597(7) 0.7712(3) 0.040(3) Uani 1 1 d . . .
H17A H 0.5699 0.6179 0.7693 0.049 Uiso 1 1 calc R . .
H17B H 0.6215 0.5477 0.7947 0.049 Uiso 1 1 calc R . .
C18 C 0.7434(7) 0.6364(9) 0.7656(3) 0.052(3) Uani 1 1 d . . .
H18A H 0.7647 0.6247 0.7889 0.062 Uiso 1 1 calc R . .
H18B H 0.7093 0.6938 0.7643 0.062 Uiso 1 1 calc R . .
C19 C 0.2626(7) 0.5817(8) 0.6616(3) 0.047(3) Uani 1 1 d . . .
C20 C 0.2445(9) 0.6548(9) 0.6866(3) 0.061(3) Uani 1 1 d . . .
H20A H 0.3020 0.6742 0.6986 0.091 Uiso 1 1 calc R . .
H20B H 0.2054 0.6302 0.7020 0.091 Uiso 1 1 calc R . .
H20C H 0.2146 0.7065 0.6750 0.091 Uiso 1 1 calc R . .
C21 C 0.3183(7) 0.6232(8) 0.6362(3) 0.049(3) Uani 1 1 d . . .
H21A H 0.2851 0.6741 0.6254 0.074 Uiso 1 1 calc R . .
H21B H 0.3287 0.5776 0.6199 0.074 Uiso 1 1 calc R . .
H21C H 0.3765 0.6443 0.6472 0.074 Uiso 1 1 calc R . .
C22 C 0.1704(8) 0.5559(10) 0.6420(4) 0.070(4) Uani 1 1 d . . .
H22A H 0.1488 0.6059 0.6275 0.105 Uiso 1 1 calc R . .
H22B H 0.1261 0.5434 0.6572 0.105 Uiso 1 1 calc R . .
H22C H 0.1782 0.5020 0.6288 0.105 Uiso 1 1 calc R . .
C23 C 0.2019(9) 0.3218(11) 0.7346(4) 0.079(5) Uani 1 1 d . . .
H23A H 0.1764 0.2731 0.7202 0.118 Uiso 1 1 calc R . .
H23B H 0.1531 0.3619 0.7397 0.118 Uiso 1 1 calc R . .
H23C H 0.2323 0.2960 0.7549 0.118 Uiso 1 1 calc R . .
C24 C 0.8851(7) 0.7296(8) 0.6636(3) 0.045(3) Uani 1 1 d . . .
C25 C 0.9772(8) 0.7527(9) 0.6532(3) 0.059(3) Uani 1 1 d . . .
H25A H 1.0093 0.7937 0.6692 0.089 Uiso 1 1 calc R . .
H25B H 0.9690 0.7820 0.6316 0.089 Uiso 1 1 calc R . .
H25C H 1.0126 0.6974 0.6519 0.089 Uiso 1 1 calc R . .
C26 C 0.8298(8) 0.8184(8) 0.6628(3) 0.051(3) Uani 1 1 d . . .
H26A H 0.8620 0.8624 0.6776 0.076 Uiso 1 1 calc R . .
H26B H 0.7703 0.8062 0.6697 0.076 Uiso 1 1 calc R . .
H26C H 0.8222 0.8427 0.6405 0.076 Uiso 1 1 calc R . .
C27 C 0.8369(8) 0.6645(10) 0.6380(3) 0.059(3) Uani 1 1 d . . .
H27A H 0.8271 0.6946 0.6167 0.089 Uiso 1 1 calc R . .
H27B H 0.7785 0.6467 0.6447 0.089 Uiso 1 1 calc R . .
H27C H 0.8744 0.6108 0.6364 0.089 Uiso 1 1 calc R . .
C28 C 1.0801(8) 0.6071(9) 0.7634(3) 0.060(3) Uani 1 1 d . . .
H28A H 1.0925 0.6346 0.7851 0.089 Uiso 1 1 calc R . .
H28B H 1.1256 0.6272 0.7496 0.089 Uiso 1 1 calc R . .
H28C H 1.0825 0.5413 0.7654 0.089 Uiso 1 1 calc R . .
C29 C 0.5729(7) 0.7518(8) 0.6421(3) 0.043(3) Uani 1 1 d . . .
C30 C 0.5576(7) 0.8244(7) 0.6631(3) 0.041(3) Uani 1 1 d . . .
C31 C 0.5876(8) 0.9070(9) 0.6542(3) 0.053(3) Uani 1 1 d . . .
H31 H 0.5809 0.9553 0.6689 0.063 Uiso 1 1 calc R . .
C32 C 0.6261(8) 0.9281(8) 0.6267(3) 0.055(3) Uani 1 1 d . . .
C33 C 0.6335(7) 0.8585(9) 0.6049(3) 0.053(3) Uani 1 1 d . . .
H33 H 0.6575 0.8706 0.5850 0.064 Uiso 1 1 calc R . .
C34 C 0.6069(7) 0.7714(8) 0.6115(3) 0.044(3) Uani 1 1 d . . .
C35 C 0.3730(8) 0.3606(8) 0.5822(3) 0.048(3) Uani 1 1 d . . .
C36 C 0.3830(8) 0.2628(8) 0.5847(3) 0.053(3) Uani 1 1 d . . .
C37 C 0.3560(9) 0.2144(9) 0.5558(3) 0.061(4) Uani 1 1 d . . .
H37 H 0.3618 0.1506 0.5568 0.073 Uiso 1 1 calc R . .
C38 C 0.3218(10) 0.2516(10) 0.5264(3) 0.066(4) Uani 1 1 d . . .
C39 C 0.3088(8) 0.3451(10) 0.5253(3) 0.060(4) Uani 1 1 d . . .
H39 H 0.2822 0.3722 0.5056 0.072 Uiso 1 1 calc R . .
C40 C 0.3335(7) 0.3989(9) 0.5523(3) 0.049(3) Uani 1 1 d . . .
C41 C 0.6176(7) 0.7002(8) 0.5872(3) 0.048(3) Uani 1 1 d . . .
H41A H 0.6625 0.6559 0.5972 0.058 Uiso 1 1 calc R . .
H41B H 0.6426 0.7277 0.5683 0.058 Uiso 1 1 calc R . .
C42 C 0.5436(8) 0.5996(9) 0.5440(3) 0.049(3) Uani 1 1 d . . .
H42A H 0.5991 0.5623 0.5473 0.058 Uiso 1 1 calc R . .
H42B H 0.5494 0.6424 0.5259 0.058 Uiso 1 1 calc R . .
C43 C 0.4611(7) 0.5396(8) 0.5355(3) 0.046(3) Uani 1 1 d . . .
H43A H 0.4341 0.5520 0.5128 0.056 Uiso 1 1 calc R . .
H43B H 0.4798 0.4755 0.5368 0.056 Uiso 1 1 calc R . .
C44 C 0.4528(7) 0.7113(8) 0.5686(3) 0.045(3) Uani 1 1 d . . .
H44A H 0.4640 0.7579 0.5523 0.054 Uiso 1 1 calc R . .
H44B H 0.4416 0.7418 0.5891 0.054 Uiso 1 1 calc R . .
C45 C 0.3701(8) 0.6532(8) 0.5555(3) 0.048(3) Uani 1 1 d . . .
H45A H 0.3195 0.6653 0.5684 0.058 Uiso 1 1 calc R . .
H45B H 0.3503 0.6691 0.5323 0.058 Uiso 1 1 calc R . .
C46 C 0.3139(7) 0.4986(8) 0.5511(3) 0.046(3) Uani 1 1 d . . .
H46A H 0.2829 0.5139 0.5292 0.056 Uiso 1 1 calc R . .
H46B H 0.2717 0.5126 0.5673 0.056 Uiso 1 1 calc R . .
C47 C 0.5048(7) 0.8176(8) 0.6928(3) 0.044(3) Uani 1 1 d . . .
C48 C 0.5459(11) 0.8815(9) 0.7208(3) 0.072(4) Uani 1 1 d . . .
H48A H 0.6092 0.8650 0.7274 0.108 Uiso 1 1 calc R . .
H48B H 0.5116 0.8755 0.7396 0.108 Uiso 1 1 calc R . .
H48C H 0.5427 0.9440 0.7130 0.108 Uiso 1 1 calc R . .
C49 C 0.5028(7) 0.7248(8) 0.7096(3) 0.043(3) Uani 1 1 d . . .
H49A H 0.4795 0.6793 0.6935 0.065 Uiso 1 1 calc R . .
H49B H 0.4635 0.7278 0.7271 0.065 Uiso 1 1 calc R . .
H49C H 0.5642 0.7082 0.7190 0.065 Uiso 1 1 calc R . .
C50 C 0.4080(8) 0.8478(9) 0.6809(3) 0.061(4) Uani 1 1 d . . .
H50A H 0.4088 0.9099 0.6729 0.091 Uiso 1 1 calc R . .
H50B H 0.3712 0.8448 0.6992 0.091 Uiso 1 1 calc R . .
H50C H 0.3820 0.8081 0.6632 0.091 Uiso 1 1 calc R . .
C51 C 0.6621(10) 1.0220(9) 0.6204(4) 0.084(5) Uani 1 1 d . . .
H51A H 0.6292 1.0670 0.6318 0.126 Uiso 1 1 calc R . .
H51B H 0.6538 1.0345 0.5968 0.126 Uiso 1 1 calc R . .
H51C H 0.7267 1.0250 0.6285 0.126 Uiso 1 1 calc R . .
C52 C 0.4124(10) 0.2174(9) 0.6173(4) 0.064(4) Uani 1 1 d . . .
C53 C 0.4108(11) 0.1130(10) 0.6148(4) 0.083(5) Uani 1 1 d . . .
H53A H 0.3507 0.0931 0.6053 0.124 Uiso 1 1 calc R . .
H53B H 0.4247 0.0870 0.6367 0.124 Uiso 1 1 calc R . .
H53C H 0.4560 0.0931 0.6009 0.124 Uiso 1 1 calc R . .
C54 C 0.3463(10) 0.2459(8) 0.6399(4) 0.077(5) Uani 1 1 d . . .
H54A H 0.3502 0.3113 0.6432 0.116 Uiso 1 1 calc R . .
H54B H 0.3605 0.2154 0.6610 0.116 Uiso 1 1 calc R . .
H54C H 0.2850 0.2298 0.6304 0.116 Uiso 1 1 calc R . .
C55 C 0.5117(10) 0.2463(9) 0.6294(4) 0.069(4) Uani 1 1 d . . .
H55A H 0.5509 0.2310 0.6127 0.103 Uiso 1 1 calc R . .
H55B H 0.5325 0.2146 0.6498 0.103 Uiso 1 1 calc R . .
H55C H 0.5137 0.3115 0.6333 0.103 Uiso 1 1 calc R . .
C56 C 0.2938(12) 0.1929(10) 0.4963(4) 0.085(5) Uani 1 1 d . . .
H56A H 0.3466 0.1815 0.4848 0.128 Uiso 1 1 calc R . .
H56B H 0.2472 0.2241 0.4817 0.128 Uiso 1 1 calc R . .
H56C H 0.2698 0.1354 0.5033 0.128 Uiso 1 1 calc R . .
C57 C 0.6442(6) 0.4769(6) 0.6395(3) 0.032(2) Uani 1 1 d . . .
C58 C 0.7927(7) 0.4083(7) 0.6613(3) 0.038(2) Uani 1 1 d . . .
H58 H 0.8113 0.4175 0.6390 0.046 Uiso 1 1 calc R . .
C59 C 0.7784(7) 0.3061(7) 0.6664(3) 0.045(3) Uani 1 1 d . . .
H59A H 0.7616 0.2954 0.6887 0.054 Uiso 1 1 calc R . .
H59B H 0.7283 0.2841 0.6504 0.054 Uiso 1 1 calc R . .
C60 C 0.8647(8) 0.2546(8) 0.6621(3) 0.053(3) Uani 1 1 d . . .
H60A H 0.8788 0.2619 0.6393 0.063 Uiso 1 1 calc R . .
H60B H 0.8554 0.1896 0.6660 0.063 Uiso 1 1 calc R . .
C61 C 0.9453(8) 0.2891(9) 0.6861(3) 0.059(3) Uani 1 1 d . . .
H61A H 1.0012 0.2572 0.6819 0.070 Uiso 1 1 calc R . .
H61B H 0.9341 0.2762 0.7089 0.070 Uiso 1 1 calc R . .
C62 C 0.9579(7) 0.3924(8) 0.6818(3) 0.052(3) Uani 1 1 d . . .
H62A H 1.0076 0.4145 0.6980 0.062 Uiso 1 1 calc R . .
H62B H 0.9739 0.4053 0.6596 0.062 Uiso 1 1 calc R . .
C63 C 0.8705(7) 0.4396(8) 0.6868(3) 0.043(3) Uani 1 1 d . . .
H63A H 0.8785 0.5056 0.6849 0.051 Uiso 1 1 calc R . .
H63B H 0.8551 0.4266 0.7090 0.051 Uiso 1 1 calc R . .
C64 C 0.6855(7) 0.3976(8) 0.5900(3) 0.041(3) Uani 1 1 d . . .
H64 H 0.7127 0.3506 0.6056 0.049 Uiso 1 1 calc R . .
C65 C 0.6289(8) 0.3497(9) 0.5610(3) 0.052(3) Uani 1 1 d . . .
H65A H 0.5775 0.3174 0.5689 0.063 Uiso 1 1 calc R . .
H65B H 0.6043 0.3948 0.5445 0.063 Uiso 1 1 calc R . .
C66 C 0.6893(10) 0.2828(10) 0.5454(4) 0.069(4) Uani 1 1 d . . .
H66A H 0.7095 0.2352 0.5616 0.083 Uiso 1 1 calc R . .
H66B H 0.6538 0.2535 0.5265 0.083 Uiso 1 1 calc R . .
C67 C 0.7709(9) 0.3276(11) 0.5342(4) 0.073(4) Uani 1 1 d . . .
H67A H 0.8107 0.2810 0.5264 0.088 Uiso 1 1 calc R . .
H67B H 0.7511 0.3682 0.5156 0.088 Uiso 1 1 calc R . .
C68 C 0.8233(8) 0.3809(10) 0.5610(4) 0.066(4) Uani 1 1 d . . .
H68A H 0.8731 0.4130 0.5519 0.079 Uiso 1 1 calc R . .
H68B H 0.8506 0.3390 0.5781 0.079 Uiso 1 1 calc R . .
C69 C 0.7634(7) 0.4512(8) 0.5769(3) 0.048(3) Uani 1 1 d . . .
H69A H 0.7998 0.4832 0.5950 0.058 Uiso 1 1 calc R . .
H69B H 0.7386 0.4961 0.5604 0.058 Uiso 1 1 calc R . .
O5 O 0.926(3) -0.073(3) 0.5710(13) 0.207(10) Uiso 0.50 1 d PD A 1
O5' O 0.858(3) -0.055(3) 0.5701(13) 0.207(10) Uiso 0.50 1 d PD B 2
O6 O 0.092(3) 0.169(3) 0.5868(11) 0.162(6) Uiso 0.50 1 d PD C 1
O6' O 0.114(3) 0.194(3) 0.6054(10) 0.162(6) Uiso 0.50 1 d PD D 2
O7 O 0.272(4) 0.819(4) 0.5802(14) 0.215(9) Uiso 0.50 1 d PD E 1
O7' O 0.193(3) 0.838(3) 0.5930(12) 0.215(9) Uiso 0.50 1 d PD F 2
O8 O 0.4239(19) 0.578(2) 0.8061(8) 0.116(4) Uiso 0.50 1 d PD G 1
O8' O 0.4321(19) 0.563(2) 0.8294(7) 0.116(4) Uiso 0.50 1 d PD H 2
O9 O 1.061(6) 0.579(4) 0.5453(17) 0.255(11) Uiso 0.50 1 d PD I 1
O9' O 1.026(4) 0.610(5) 0.5132(14) 0.255(11) Uiso 0.50 1 d PD J 2
O10 O 0.524(2) 1.013(2) 0.4726(9) 0.142(8) Uiso 0.50 1 d PD . 2
C70 C 0.930(5) -0.050(5) 0.5367(14) 0.207(10) Uiso 0.50 1 d PD A 1
C70' C 0.873(5) -0.026(5) 0.5372(13) 0.207(10) Uiso 0.50 1 d PD B 2
C71 C 0.896(5) 0.044(5) 0.5285(17) 0.207(10) Uiso 0.50 1 d PD A 1
C71' C 0.829(5) 0.060(4) 0.5453(17) 0.207(10) Uiso 0.50 1 d PD B 2
C72 C 0.868(5) 0.085(6) 0.5592(17) 0.207(10) Uiso 0.50 1 d PD A 1
C72' C 0.859(5) 0.090(5) 0.5796(18) 0.207(10) Uiso 0.50 1 d PD B 2
C73 C 0.902(7) 0.014(4) 0.5841(19) 0.207(10) Uiso 0.50 1 d PD A 1
C73' C 0.901(6) 0.006(5) 0.5952(18) 0.207(10) Uiso 0.50 1 d PD B 2
C74 C 0.092(4) 0.215(4) 0.5558(12) 0.162(6) Uiso 0.50 1 d PD C 1
C74' C 0.119(4) 0.205(4) 0.5702(11) 0.162(6) Uiso 0.50 1 d PD D 2
C75 C 0.101(5) 0.308(4) 0.5707(15) 0.162(6) Uiso 0.50 1 d PD C 1
C75' C 0.066(4) 0.286(4) 0.5556(14) 0.162(6) Uiso 0.50 1 d PD D 2
C76 C 0.085(5) 0.315(4) 0.6059(15) 0.162(6) Uiso 0.50 1 d PD C 1
C76' C 0.100(5) 0.344(4) 0.5843(14) 0.162(6) Uiso 0.50 1 d PD D 2
C77 C 0.044(4) 0.223(4) 0.6090(13) 0.162(6) Uiso 0.50 1 d PD C 1
C77' C 0.087(5) 0.286(3) 0.6131(15) 0.162(6) Uiso 0.50 1 d PD D 2
C78 C 0.228(5) 0.876(5) 0.6028(14) 0.215(9) Uiso 0.50 1 d PD E 1
C78' C 0.274(4) 0.899(4) 0.5929(14) 0.215(9) Uiso 0.50 1 d PD F 2
C79 C 0.182(5) 0.953(4) 0.5839(18) 0.215(9) Uiso 0.50 1 d PD E 1
C79' C 0.248(5) 0.944(4) 0.5601(17) 0.215(9) Uiso 0.50 1 d PD F 2
C80 C 0.211(5) 0.947(5) 0.5507(16) 0.215(9) Uiso 0.50 1 d PD E 1
C80' C 0.211(6) 0.864(5) 0.5397(13) 0.215(9) Uiso 0.50 1 d PD F 2
C81 C 0.281(5) 0.873(5) 0.5515(17) 0.215(9) Uiso 0.50 1 d PD E 1
C81' C 0.193(5) 0.789(4) 0.5623(15) 0.215(9) Uiso 0.50 1 d PD F 2
C82 C 0.330(2) 0.588(3) 0.7928(10) 0.116(4) Uiso 0.50 1 d PD G 1
C82' C 0.396(3) 0.595(3) 0.7966(9) 0.116(4) Uiso 0.50 1 d PD H 2
C83 C 0.283(3) 0.511(3) 0.8073(11) 0.116(4) Uiso 0.50 1 d PD G 1
C83' C 0.316(3) 0.532(3) 0.7887(11) 0.116(4) Uiso 0.50 1 d PD H 2
C84 C 0.353(3) 0.441(3) 0.8182(11) 0.116(4) Uiso 0.50 1 d PD G 1
C84' C 0.342(3) 0.446(3) 0.8064(9) 0.116(4) Uiso 0.50 1 d PD H 2
C85 C 0.436(3) 0.498(3) 0.8284(10) 0.116(4) Uiso 0.50 1 d PD G 1
C85' C 0.379(3) 0.488(3) 0.8390(9) 0.116(4) Uiso 0.50 1 d PD H 2
C86 C 1.063(7) 0.674(5) 0.536(2) 0.255(11) Uiso 0.50 1 d PD I 1
C86' C 1.076(7) 0.625(7) 0.5457(19) 0.255(11) Uiso 0.50 1 d PD J 2
C87 C 0.971(6) 0.715(6) 0.531(2) 0.255(11) Uiso 0.50 1 d PD I 1
C87' C 0.994(8) 0.628(8) 0.564(2) 0.255(11) Uiso 0.50 1 d PD J 2
C88 C 0.917(8) 0.639(7) 0.543(3) 0.255(11) Uiso 0.50 1 d PD I 1
C88' C 0.922(8) 0.674(5) 0.541(3) 0.255(11) Uiso 0.50 1 d PD J 2
C89 C 0.987(7) 0.589(7) 0.565(3) 0.255(11) Uiso 0.50 1 d PD I 1
C89' C 0.933(5) 0.595(6) 0.5196(19) 0.255(11) Uiso 0.50 1 d PD J 2
C90 C 0.558(4) 1.057(3) 0.5038(12) 0.142(8) Uiso 0.50 1 d PD . 2
C91 C 0.529(4) 0.984(4) 0.5257(12) 0.142(8) Uiso 0.50 1 d PD . 2
C92 C 0.468(4) 0.908(3) 0.5112(12) 0.142(8) Uiso 0.50 1 d PD . 2
C93 C 0.458(3) 0.942(3) 0.4765(12) 0.142(8) Uiso 0.50 1 d PD . 2

loop_
_atom_site_aniso_label
_atom_site_aniso_U_11
_atom_site_aniso_U_22
_atom_site_aniso_U_33
_atom_site_aniso_U_23
_atom_site_aniso_U_13
_atom_site_aniso_U_12
Sm1 0.0315(3) 0.0328(3) 0.0391(3) 0.0006(2) 0.0050(2) 0.0023(2)
Sm2 0.0335(3) 0.0371(3) 0.0381(3) 0.0012(2) 0.0035(2) 0.0041(2)
O1 0.040(4) 0.022(4) 0.047(4) 0.003(3) 0.008(3) -0.002(3)
O2 0.031(4) 0.043(5) 0.049(5) 0.001(4) 0.009(3) 0.006(3)
O3 0.040(4) 0.038(4) 0.039(4) 0.009(3) 0.010(3) 0.001(3)
O4 0.048(4) 0.044(5) 0.041(4) -0.002(4) 0.003(3) -0.007(4)
N1 0.032(4) 0.031(5) 0.049(5) 0.002(4) 0.006(4) 0.004(4)
N2 0.034(4) 0.025(5) 0.041(5) 0.003(4) 0.002(4) 0.004(4)
N3 0.040(5) 0.036(5) 0.045(5) -0.002(4) 0.004(4) 0.006(4)
N4 0.049(5) 0.030(5) 0.060(6) -0.004(4) 0.023(5) 0.001(4)
N5 0.044(5) 0.030(5) 0.049(6) 0.006(4) 0.006(4) 0.005(4)
N6 0.042(5) 0.037(5) 0.040(5) -0.003(4) 0.013(4) 0.010(4)
C1 0.052(7) 0.036(6) 0.036(6) -0.015(5) 0.003(5) -0.006(5)
C2 0.031(5) 0.047(7) 0.048(7) -0.008(5) 0.009(5) 0.001(5)
C3 0.037(6) 0.073(10) 0.047(7) 0.001(6) 0.014(5) -0.011(6)
C4 0.044(7) 0.068(9) 0.049(7) 0.004(6) 0.008(6) -0.013(6)
C5 0.046(6) 0.041(7) 0.052(7) 0.007(5) 0.000(5) -0.004(5)
C6 0.033(5) 0.038(6) 0.032(6) 0.003(5) 0.000(4) -0.003(4)
C7 0.038(6) 0.031(6) 0.049(7) -0.001(5) 0.003(5) 0.007(5)
C8 0.037(6) 0.025(6) 0.063(8) 0.004(5) 0.004(5) 0.004(4)
C9 0.038(6) 0.033(7) 0.076(9) -0.008(6) 0.008(6) -0.012(5)
C10 0.040(6) 0.034(6) 0.061(8) 0.000(6) 0.006(5) -0.005(5)
C11 0.046(6) 0.039(7) 0.045(7) -0.003(5) -0.004(5) -0.001(5)
C12 0.036(6) 0.028(6) 0.051(7) -0.011(5) 0.005(5) -0.005(4)
C13 0.047(6) 0.042(7) 0.033(6) 0.001(5) -0.001(5) 0.002(5)
C14 0.039(6) 0.026(6) 0.052(7) 0.002(5) 0.004(5) 0.000(4)
C15 0.046(6) 0.063(8) 0.032(6) 0.007(5) 0.006(5) 0.026(6)
C16 0.042(6) 0.049(7) 0.036(6) -0.003(5) 0.010(5) -0.003(5)
C17 0.042(6) 0.034(6) 0.045(7) -0.002(5) 0.006(5) 0.001(5)
C18 0.040(6) 0.062(9) 0.056(8) -0.002(6) 0.016(6) -0.012(6)
C19 0.026(5) 0.056(8) 0.059(8) -0.012(6) 0.003(5) -0.003(5)
C20 0.062(8) 0.056(9) 0.068(9) -0.004(7) 0.023(7) 0.004(6)
C21 0.043(6) 0.053(8) 0.054(7) 0.012(6) 0.014(5) 0.012(5)
C22 0.040(7) 0.068(10) 0.099(12) 0.008(8) -0.002(7) 0.003(6)
C23 0.058(9) 0.087(12) 0.096(11) 0.016(9) 0.028(8) -0.024(8)
C24 0.035(6) 0.059(8) 0.041(7) -0.005(6) 0.000(5) -0.010(5)
C25 0.038(6) 0.064(9) 0.079(9) 0.011(7) 0.020(6) 0.001(6)
C26 0.051(7) 0.042(7) 0.062(8) -0.002(6) 0.018(6) 0.005(5)
C27 0.054(8) 0.075(10) 0.051(8) 0.000(7) 0.013(6) -0.008(7)
C28 0.041(7) 0.050(8) 0.086(10) -0.008(7) 0.003(6) -0.002(6)
C29 0.027(5) 0.041(7) 0.060(7) 0.012(6) 0.005(5) 0.006(5)
C30 0.040(6) 0.026(6) 0.058(7) 0.002(5) 0.012(5) -0.005(5)
C31 0.042(6) 0.045(8) 0.072(9) 0.006(6) 0.008(6) 0.000(5)
C32 0.050(7) 0.034(7) 0.081(9) 0.014(7) 0.008(7) -0.003(5)
C33 0.039(6) 0.054(8) 0.068(8) 0.014(7) 0.015(6) 0.008(6)
C34 0.043(6) 0.033(6) 0.055(7) 0.009(5) 0.000(5) -0.003(5)
C35 0.053(7) 0.052(8) 0.039(7) 0.005(6) 0.005(5) -0.001(6)
C36 0.056(7) 0.033(7) 0.070(9) -0.004(6) 0.012(6) -0.009(5)
C37 0.071(9) 0.043(8) 0.070(10) -0.010(7) 0.015(7) -0.011(6)
C38 0.085(10) 0.054(9) 0.059(9) -0.016(7) 0.011(7) -0.015(7)
C39 0.055(8) 0.075(10) 0.048(8) -0.013(7) 0.004(6) -0.026(7)
C40 0.041(6) 0.055(8) 0.049(7) -0.004(6) 0.005(5) 0.003(5)
C41 0.043(6) 0.046(7) 0.054(7) 0.006(6) 0.002(5) -0.004(5)
C42 0.050(7) 0.060(8) 0.035(6) 0.001(6) 0.001(5) 0.000(6)
C43 0.047(6) 0.048(7) 0.043(7) -0.011(5) -0.001(5) 0.006(5)
C44 0.043(6) 0.038(7) 0.056(7) 0.001(5) 0.009(5) 0.011(5)
C45 0.046(7) 0.062(9) 0.035(6) 0.005(6) -0.006(5) 0.001(6)
C46 0.045(6) 0.051(8) 0.043(7) 0.000(5) 0.005(5) 0.006(5)
C47 0.040(6) 0.043(7) 0.048(7) -0.003(5) -0.001(5) 0.016(5)
C48 0.102(11) 0.051(9) 0.067(9) -0.022(7) 0.027(8) -0.026(8)
C49 0.043(6) 0.043(7) 0.042(7) 0.000(5) 0.002(5) 0.002(5)
C50 0.047(7) 0.055(9) 0.081(10) 0.001(7) 0.010(7) 0.012(6)
C51 0.084(11) 0.041(9) 0.135(15) -0.005(9) 0.050(10) -0.006(7)
C52 0.076(9) 0.036(8) 0.078(10) 0.013(7) 0.005(8) -0.006(6)
C53 0.099(12) 0.048(9) 0.095(12) 0.003(8) -0.014(9) -0.014(8)
C54 0.087(10) 0.025(7) 0.129(14) -0.003(8) 0.052(10) -0.013(7)
C55 0.085(10) 0.047(9) 0.069(9) -0.005(7) -0.014(8) 0.001(7)
C56 0.115(13) 0.060(10) 0.083(11) -0.008(8) 0.017(10) -0.017(9)
C57 0.026(5) 0.020(5) 0.051(7) 0.002(4) 0.004(4) -0.002(4)
C58 0.038(6) 0.034(6) 0.043(6) 0.006(5) 0.008(5) 0.011(5)
C59 0.037(6) 0.037(7) 0.061(8) 0.003(5) 0.004(5) 0.012(5)
C60 0.060(8) 0.041(7) 0.059(8) 0.000(6) 0.012(6) 0.007(6)
C61 0.043(7) 0.058(9) 0.071(9) -0.003(7) -0.009(6) 0.014(6)
C62 0.039(6) 0.054(8) 0.060(8) 0.003(6) -0.002(6) -0.003(5)
C63 0.043(6) 0.032(6) 0.053(7) 0.004(5) 0.006(5) 0.006(5)
C64 0.050(6) 0.037(6) 0.035(6) -0.002(5) -0.002(5) 0.004(5)
C65 0.054(7) 0.055(8) 0.045(7) -0.011(6) -0.006(6) 0.005(6)
C66 0.075(10) 0.067(10) 0.064(9) -0.027(7) 0.008(7) 0.008(7)
C67 0.056(8) 0.098(12) 0.068(9) -0.032(9) 0.013(7) 0.026(8)
C68 0.048(7) 0.077(11) 0.078(10) 0.001(8) 0.026(7) 0.015(7)
C69 0.046(6) 0.055(8) 0.044(7) -0.002(6) 0.008(5) 0.014(5)

loop_
_atom_type_symbol
_atom_type_description
_atom_type_scat_dispersion_real
_atom_type_scat_dispersion_imag
_atom_type_scat_source
C C 0.0033 0.0016 'International Tables Vol C Tables 4.2.6.8 and 6.1.1.4'
H H 0.0000 0.0000 'International Tables Vol C Tables 4.2.6.8 and 6.1.1.4'
N N 0.0061 0.0033 'International Tables Vol C Tables 4.2.6.8 and 6.1.1.4'
O O 0.0106 0.0060 'International Tables Vol C Tables 4.2.6.8 and 6.1.1.4'
Sm Sm -0.1638 3.4418 'International Tables Vol C Tables 4.2.6.8 and 6.1.1.4'

loop_
_geom_angle_atom_site_label_1
_geom_angle_atom_site_label_2
_geom_angle_atom_site_label_3
_geom_angle
_geom_angle_site_symmetry_1
_geom_angle_site_symmetry_3
_geom_angle_publ_flag
O2 Sm1 N5 98.4(3) . . ?
O2 Sm1 O3 86.0(2) . . ?
N5 Sm1 O3 108.1(3) . . ?
O2 Sm1 O1 148.9(2) . . ?
N5 Sm1 O1 104.2(3) . . ?
O3 Sm1 O1 67.0(2) . . ?
O2 Sm1 C57 111.1(3) . . ?
N5 Sm1 C57 31.7(3) . . ?
O3 Sm1 C57 79.9(3) . . ?
O1 Sm1 C57 80.1(3) . . ?
O2 Sm1 N1 128.9(3) . . ?
N5 Sm1 N1 90.5(3) . . ?
O3 Sm1 N1 138.3(2) . . ?
O1 Sm1 N1 72.4(2) . . ?
C57 Sm1 N1 102.5(3) . . ?
O2 Sm1 N2 73.4(3) . . ?
N5 Sm1 N2 107.6(3) . . ?
O3 Sm1 N2 140.8(2) . . ?
O1 Sm1 N2 118.2(2) . . ?
C57 Sm1 N2 138.3(3) . . ?
N1 Sm1 N2 56.1(3) . . ?
O2 Sm1 Sm2 124.00(18) . . ?
N5 Sm1 Sm2 77.7(2) . . ?
O3 Sm1 Sm2 45.72(18) . . ?
O1 Sm1 Sm2 44.05(16) . . ?
C57 Sm1 Sm2 46.2(2) . . ?
N1 Sm1 Sm2 107.10(19) . . ?
N2 Sm1 Sm2 161.62(18) . . ?
O4 Sm2 N6 98.6(3) . . ?
O4 Sm2 O1 86.1(2) . . ?
N6 Sm2 O1 111.9(3) . . ?
O4 Sm2 O3 151.4(2) . . ?
N6 Sm2 O3 102.2(3) . . ?
O1 Sm2 O3 68.0(2) . . ?
O4 Sm2 C57 109.9(3) . . ?
N6 Sm2 C57 32.2(3) . . ?
O1 Sm2 C57 82.4(3) . . ?
O3 Sm2 C57 79.5(3) . . ?
O4 Sm2 N3 128.1(3) . . ?
N6 Sm2 N3 87.3(3) . . ?
O1 Sm2 N3 139.0(3) . . ?
O3 Sm2 N3 72.7(3) . . ?
C57 Sm2 N3 102.0(3) . . ?
O4 Sm2 N4 72.5(3) . . ?
N6 Sm2 N4 108.3(3) . . ?
O1 Sm2 N4 136.7(2) . . ?
O3 Sm2 N4 118.3(2) . . ?
C57 Sm2 N4 139.9(3) . . ?
N3 Sm2 N4 57.1(3) . . ?
O4 Sm2 Sm1 122.84(19) . . ?
N6 Sm2 Sm1 78.3(2) . . ?
O1 Sm2 Sm1 46.42(16) . . ?
O3 Sm2 Sm1 44.85(16) . . ?
C57 Sm2 Sm1 46.6(2) . . ?
N3 Sm2 Sm1 108.9(2) . . ?
N4 Sm2 Sm1 163.04(19) . . ?
C1 O1 Sm2 128.7(6) . . ?
C1 O1 Sm1 136.7(6) . . ?
Sm2 O1 Sm1 89.5(2) . . ?
C7 O2 Sm1 129.1(7) . . ?
C29 O3 Sm1 125.2(6) . . ?
C29 O3 Sm2 139.1(7) . . ?
Sm1 O3 Sm2 89.4(2) . . ?
C35 O4 Sm2 134.8(7) . . ?
C16 N1 C14 107.4(8) . . ?
C16 N1 C13 113.7(8) . . ?
C14 N1 C13 108.4(8) . . ?
C16 N1 Sm1 111.0(6) . . ?
C14 N1 Sm1 105.1(6) . . ?
C13 N1 Sm1 110.8(6) . . ?
C18 N2 C15 107.4(9) . . ?
C18 N2 C17 111.8(8) . . ?
C15 N2 C17 107.4(8) . . ?
C18 N2 Sm1 116.8(7) . . ?
C15 N2 Sm1 105.4(6) . . ?
C17 N2 Sm1 107.4(6) . . ?
C44 N3 C42 109.1(8) . . ?
C44 N3 C41 112.5(9) . . ?
C42 N3 C41 111.1(9) . . ?
C44 N3 Sm2 106.9(6) . . ?
C42 N3 Sm2 105.6(7) . . ?
C41 N3 Sm2 111.3(6) . . ?
C43 N4 C46 112.9(9) . . ?
C43 N4 C45 107.4(9) . . ?
C46 N4 C45 111.2(9) . . ?
C43 N4 Sm2 101.7(7) . . ?
C46 N4 Sm2 115.7(7) . . ?
C45 N4 Sm2 107.3(6) . . ?
C57 N5 C58 126.4(9) . . ?
C57 N5 Sm1 80.0(6) . . ?
C58 N5 Sm1 152.4(7) . . ?
C57 N6 C64 124.0(8) . . ?
C57 N6 Sm2 79.0(5) . . ?
C64 N6 Sm2 155.4(7) . . ?
O1 C1 C6 119.0(9) . . ?
O1 C1 C2 124.7(10) . . ?
C6 C1 C2 116.1(10) . . ?
C3 C2 C1 119.0(11) . . ?
C3 C2 C19 115.6(10) . . ?
C1 C2 C19 125.2(10) . . ?
C4 C3 C2 124.1(11) . . ?
C4 C3 H3 117.9 . . ?
C2 C3 H3 117.9 . . ?
C3 C4 C5 117.1(11) . . ?
C3 C4 C23 122.1(11) . . ?
C5 C4 C23 120.8(12) . . ?
C6 C5 C4 121.5(11) . . ?
C6 C5 H5 119.2 . . ?
C4 C5 H5 119.2 . . ?
C5 C6 C1 122.1(10) . . ?
C5 C6 C13 119.3(10) . . ?
C1 C6 C13 118.5(9) . . ?
O2 C7 C12 119.2(10) . . ?
O2 C7 C8 122.7(10) . . ?
C12 C7 C8 118.0(9) . . ?
C9 C8 C7 116.7(11) . . ?
C9 C8 C24 121.7(10) . . ?
C7 C8 C24 121.7(9) . . ?
C8 C9 C10 124.7(11) . . ?
C8 C9 H9 117.6 . . ?
C10 C9 H9 117.6 . . ?
C11 C10 C9 116.8(11) . . ?
C11 C10 C28 123.4(11) . . ?
C9 C10 C28 119.8(11) . . ?
C10 C11 C12 122.0(11) . . ?
C10 C11 H11 119.0 . . ?
C12 C11 H11 119.0 . . ?
C11 C12 C7 120.7(10) . . ?
C11 C12 C18 119.5(11) . . ?
C7 C12 C18 119.8(10) . . ?
N1 C13 C6 113.4(9) . . ?
N1 C13 H13A 108.9 . . ?
C6 C13 H13A 108.9 . . ?
N1 C13 H13B 108.9 . . ?
C6 C13 H13B 108.9 . . ?
H13A C13 H13B 107.7 . . ?
N1 C14 C15 108.0(8) . . ?
N1 C14 H14A 110.1 . . ?
C15 C14 H14A 110.1 . . ?
N1 C14 H14B 110.1 . . ?
C15 C14 H14B 110.1 . . ?
H14A C14 H14B 108.4 . . ?
N2 C15 C14 106.7(8) . . ?
N2 C15 H15A 110.4 . . ?
C14 C15 H15A 110.4 . . ?
N2 C15 H15B 110.4 . . ?
C14 C15 H15B 110.4 . . ?
H15A C15 H15B 108.6 . . ?
N1 C16 C17 108.8(8) . . ?
N1 C16 H16A 109.9 . . ?
C17 C16 H16A 109.9 . . ?
N1 C16 H16B 109.9 . . ?
C17 C16 H16B 109.9 . . ?
H16A C16 H16B 108.3 . . ?
N2 C17 C16 109.2(9) . . ?
N2 C17 H17A 109.8 . . ?
C16 C17 H17A 109.8 . . ?
N2 C17 H17B 109.8 . . ?
C16 C17 H17B 109.8 . . ?
H17A C17 H17B 108.3 . . ?
N2 C18 C12 114.2(10) . . ?
N2 C18 H18A 108.7 . . ?
C12 C18 H18A 108.7 . . ?
N2 C18 H18B 108.7 . . ?
C12 C18 H18B 108.7 . . ?
H18A C18 H18B 107.6 . . ?
C21 C19 C20 108.8(10) . . ?
C21 C19 C22 105.1(10) . . ?
C20 C19 C22 107.8(10) . . ?
C21 C19 C2 116.7(9) . . ?
C20 C19 C2 107.9(10) . . ?
C22 C19 C2 110.3(10) . . ?
C19 C20 H20A 109.5 . . ?
C19 C20 H20B 109.5 . . ?
H20A C20 H20B 109.5 . . ?
C19 C20 H20C 109.5 . . ?
H20A C20 H20C 109.5 . . ?
H20B C20 H20C 109.5 . . ?
C19 C21 H21A 109.5 . . ?
C19 C21 H21B 109.5 . . ?
H21A C21 H21B 109.5 . . ?
C19 C21 H21C 109.5 . . ?
H21A C21 H21C 109.5 . . ?
H21B C21 H21C 109.5 . . ?
C19 C22 H22A 109.5 . . ?
C19 C22 H22B 109.5 . . ?
H22A C22 H22B 109.5 . . ?
C19 C22 H22C 109.5 . . ?
H22A C22 H22C 109.5 . . ?
H22B C22 H22C 109.5 . . ?
C4 C23 H23A 109.5 . . ?
C4 C23 H23B 109.5 . . ?
H23A C23 H23B 109.5 . . ?
C4 C23 H23C 109.5 . . ?
H23A C23 H23C 109.5 . . ?
H23B C23 H23C 109.5 . . ?
C8 C24 C25 112.6(9) . . ?
C8 C24 C27 111.7(10) . . ?
C25 C24 C27 108.1(10) . . ?
C8 C24 C26 108.6(9) . . ?
C25 C24 C26 107.2(10) . . ?
C27 C24 C26 108.3(10) . . ?
C24 C25 H25A 109.5 . . ?
C24 C25 H25B 109.5 . . ?
H25A C25 H25B 109.5 . . ?
C24 C25 H25C 109.5 . . ?
H25A C25 H25C 109.5 . . ?
H25B C25 H25C 109.5 . . ?
C24 C26 H26A 109.5 . . ?
C24 C26 H26B 109.5 . . ?
H26A C26 H26B 109.5 . . ?
C24 C26 H26C 109.5 . . ?
H26A C26 H26C 109.5 . . ?
H26B C26 H26C 109.5 . . ?
C24 C27 H27A 109.5 . . ?
C24 C27 H27B 109.5 . . ?
H27A C27 H27B 109.5 . . ?
C24 C27 H27C 109.5 . . ?
H27A C27 H27C 109.5 . . ?
H27B C27 H27C 109.5 . . ?
C10 C28 H28A 109.5 . . ?
C10 C28 H28B 109.5 . . ?
H28A C28 H28B 109.5 . . ?
C10 C28 H28C 109.5 . . ?
H28A C28 H28C 109.5 . . ?
H28B C28 H28C 109.5 . . ?
O3 C29 C30 123.8(10) . . ?
O3 C29 C34 117.3(10) . . ?
C30 C29 C34 118.6(10) . . ?
C31 C30 C29 115.8(11) . . ?
C31 C30 C47 119.2(11) . . ?
C29 C30 C47 124.8(10) . . ?
C32 C31 C30 127.6(13) . . ?
C32 C31 H31 116.2 . . ?
C30 C31 H31 116.2 . . ?
C31 C32 C33 116.2(12) . . ?
C31 C32 C51 122.7(13) . . ?
C33 C32 C51 121.1(12) . . ?
C32 C33 C34 121.7(12) . . ?
C32 C33 H33 119.2 . . ?
C34 C33 H33 119.2 . . ?
C33 C34 C29 119.7(11) . . ?
C33 C34 C41 118.7(11) . . ?
C29 C34 C41 121.6(10) . . ?
O4 C35 C40 119.4(11) . . ?
O4 C35 C36 121.4(10) . . ?
C40 C35 C36 119.2(11) . . ?
C37 C36 C35 115.5(12) . . ?
C37 C36 C52 122.8(12) . . ?
C35 C36 C52 121.4(11) . . ?
C38 C37 C36 125.4(13) . . ?
C38 C37 H37 117.3 . . ?
C36 C37 H37 117.3 . . ?
C37 C38 C39 117.4(12) . . ?
C37 C38 C56 121.4(14) . . ?
C39 C38 C56 121.1(14) . . ?
C40 C39 C38 121.7(13) . . ?
C40 C39 H39 119.1 . . ?
C38 C39 H39 119.1 . . ?
C39 C40 C35 120.6(13) . . ?
C39 C40 C46 120.7(12) . . ?
C35 C40 C46 118.6(11) . . ?
C34 C41 N3 115.3(9) . . ?
C34 C41 H41A 108.4 . . ?
N3 C41 H41A 108.4 . . ?
C34 C41 H41B 108.4 . . ?
N3 C41 H41B 108.4 . . ?
H41A C41 H41B 107.5 . . ?
N3 C42 C43 108.7(9) . . ?
N3 C42 H42A 109.9 . . ?
C43 C42 H42A 109.9 . . ?
N3 C42 H42B 109.9 . . ?
C43 C42 H42B 109.9 . . ?
H42A C42 H42B 108.3 . . ?
N4 C43 C42 110.5(9) . . ?
N4 C43 H43A 109.6 . . ?
C42 C43 H43A 109.6 . . ?
N4 C43 H43B 109.6 . . ?
C42 C43 H43B 109.6 . . ?
H43A C43 H43B 108.1 . . ?
N3 C44 C45 107.8(9) . . ?
N3 C44 H44A 110.1 . . ?
C45 C44 H44A 110.1 . . ?
N3 C44 H44B 110.1 . . ?
C45 C44 H44B 110.1 . . ?
H44A C44 H44B 108.5 . . ?
N4 C45 C44 109.9(9) . . ?
N4 C45 H45A 109.7 . . ?
C44 C45 H45A 109.7 . . ?
N4 C45 H45B 109.7 . . ?
C44 C45 H45B 109.7 . . ?
H45A C45 H45B 108.2 . . ?
N4 C46 C40 114.2(9) . . ?
N4 C46 H46A 108.7 . . ?
C40 C46 H46A 108.7 . . ?
N4 C46 H46B 108.7 . . ?
C40 C46 H46B 108.7 . . ?
H46A C46 H46B 107.6 . . ?
C30 C47 C50 106.3(9) . . ?
C30 C47 C49 117.2(9) . . ?
C50 C47 C49 109.6(10) . . ?
C30 C47 C48 110.8(10) . . ?
C50 C47 C48 109.2(10) . . ?
C49 C47 C48 103.7(10) . . ?
C47 C48 H48A 109.5 . . ?
C47 C48 H48B 109.5 . . ?
H48A C48 H48B 109.5 . . ?
C47 C48 H48C 109.5 . . ?
H48A C48 H48C 109.5 . . ?
H48B C48 H48C 109.5 . . ?
C47 C49 H49A 109.5 . . ?
C47 C49 H49B 109.5 . . ?
H49A C49 H49B 109.5 . . ?
C47 C49 H49C 109.5 . . ?
H49A C49 H49C 109.5 . . ?
H49B C49 H49C 109.5 . . ?
C47 C50 H50A 109.5 . . ?
C47 C50 H50B 109.5 . . ?
H50A C50 H50B 109.5 . . ?
C47 C50 H50C 109.5 . . ?
H50A C50 H50C 109.5 . . ?
H50B C50 H50C 109.5 . . ?
C32 C51 H51A 109.5 . . ?
C32 C51 H51B 109.5 . . ?
H51A C51 H51B 109.5 . . ?
C32 C51 H51C 109.5 . . ?
H51A C51 H51C 109.5 . . ?
H51B C51 H51C 109.5 . . ?
C54 C52 C36 106.4(12) . . ?
C54 C52 C53 108.5(12) . . ?
C36 C52 C53 112.7(12) . . ?
C54 C52 C55 113.0(13) . . ?
C36 C52 C55 108.8(11) . . ?
C53 C52 C55 107.5(12) . . ?
C52 C53 H53A 109.5 . . ?
C52 C53 H53B 109.5 . . ?
H53A C53 H53B 109.5 . . ?
C52 C53 H53C 109.5 . . ?
H53A C53 H53C 109.5 . . ?
H53B C53 H53C 109.5 . . ?
C52 C54 H54A 109.5 . . ?
C52 C54 H54B 109.5 . . ?
H54A C54 H54B 109.5 . . ?
C52 C54 H54C 109.5 . . ?
H54A C54 H54C 109.5 . . ?
H54B C54 H54C 109.5 . . ?
C52 C55 H55A 109.5 . . ?
C52 C55 H55B 109.5 . . ?
H55A C55 H55B 109.5 . . ?
C52 C55 H55C 109.5 . . ?
H55A C55 H55C 109.5 . . ?
H55B C55 H55C 109.5 . . ?
C38 C56 H56A 109.5 . . ?
C38 C56 H56B 109.5 . . ?
H56A C56 H56B 109.5 . . ?
C38 C56 H56C 109.5 . . ?
H56A C56 H56C 109.5 . . ?
H56B C56 H56C 109.5 . . ?
N5 C57 N6 136.6(9) . . ?
N5 C57 Sm2 154.3(8) . . ?
N6 C57 Sm2 68.8(5) . . ?
N5 C57 Sm1 68.4(6) . . ?
N6 C57 Sm1 153.9(7) . . ?
Sm2 C57 Sm1 87.2(3) . . ?
N5 C58 C63 111.6(9) . . ?
N5 C58 C59 112.0(8) . . ?
C63 C58 C59 107.9(9) . . ?
N5 C58 H58 108.4 . . ?
C63 C58 H58 108.4 . . ?
C59 C58 H58 108.4 . . ?
C60 C59 C58 110.1(9) . . ?
C60 C59 H59A 109.6 . . ?
C58 C59 H59A 109.6 . . ?
C60 C59 H59B 109.6 . . ?
C58 C59 H59B 109.6 . . ?
H59A C59 H59B 108.2 . . ?
C59 C60 C61 111.1(10) . . ?
C59 C60 H60A 109.4 . . ?
C61 C60 H60A 109.4 . . ?
C59 C60 H60B 109.4 . . ?
C61 C60 H60B 109.4 . . ?
H60A C60 H60B 108.0 . . ?
C60 C61 C62 110.4(10) . . ?
C60 C61 H61A 109.6 . . ?
C62 C61 H61A 109.6 . . ?
C60 C61 H61B 109.6 . . ?
C62 C61 H61B 109.6 . . ?
H61A C61 H61B 108.1 . . ?
C63 C62 C61 108.8(10) . . ?
C63 C62 H62A 109.9 . . ?
C61 C62 H62A 109.9 . . ?
C63 C62 H62B 109.9 . . ?
C61 C62 H62B 109.9 . . ?
H62A C62 H62B 108.3 . . ?
C62 C63 C58 111.0(9) . . ?
C62 C63 H63A 109.4 . . ?
C58 C63 H63A 109.4 . . ?
C62 C63 H63B 109.4 . . ?
C58 C63 H63B 109.4 . . ?
H63A C63 H63B 108.0 . . ?
N6 C64 C65 110.7(9) . . ?
N6 C64 C69 111.6(9) . . ?
C65 C64 C69 109.2(9) . . ?
N6 C64 H64 108.5 . . ?
C65 C64 H64 108.5 . . ?
C69 C64 H64 108.5 . . ?
C66 C65 C64 109.0(10) . . ?
C66 C65 H65A 109.9 . . ?
C64 C65 H65A 109.9 . . ?
C66 C65 H65B 109.9 . . ?
C64 C65 H65B 109.9 . . ?
H65A C65 H65B 108.3 . . ?
C67 C66 C65 112.2(12) . . ?
C67 C66 H66A 109.2 . . ?
C65 C66 H66A 109.2 . . ?
C67 C66 H66B 109.2 . . ?
C65 C66 H66B 109.2 . . ?
H66A C66 H66B 107.9 . . ?
C68 C67 C66 112.2(11) . . ?
C68 C67 H67A 109.2 . . ?
C66 C67 H67A 109.2 . . ?
C68 C67 H67B 109.2 . . ?
C66 C67 H67B 109.2 . . ?
H67A C67 H67B 107.9 . . ?
C67 C68 C69 112.7(10) . . ?
C67 C68 H68A 109.1 . . ?
C69 C68 H68A 109.1 . . ?
C67 C68 H68B 109.1 . . ?
C69 C68 H68B 109.1 . . ?
H68A C68 H68B 107.8 . . ?
C64 C69 C68 106.9(10) . . ?
C64 C69 H69A 110.3 . . ?
C68 C69 H69A 110.3 . . ?
C64 C69 H69B 110.3 . . ?
C68 C69 H69B 110.3 . . ?
H69A C69 H69B 108.6 . . ?
C70 O5 C73 101(5) . . ?
C73' O5' C70' 112(6) . . ?
C74 O6 C77 110(4) . . ?
C77' O6' C74' 99(4) . . ?
C81 O7 C78 108(5) . . ?
C81' O7' C78' 103(3) . . ?
C82 O8 C85 111(3) . . ?
C85' O8' C82' 110(3) . . ?
C89 O9 C86 96(7) . . ?
C89' O9' C86' 104(7) . . ?
C91 O10 C92 87(5) 3_676 3_676 ?
C91 O10 C93 49(5) 3_676 . ?
C92 O10 C93 127(4) 3_676 . ?
C91 O10 C90 98(6) 3_676 . ?
C92 O10 C90 35(3) 3_676 . ?
C93 O10 C90 113(3) . . ?
O5 C70 C71 113(5) . . ?
O5' C70' C71' 86(2) . . ?
C72 C71 C70 107(6) . . ?
C70' C71' C72' 112(5) . . ?
C71 C72 C73 101(6) . . ?
C71' C72' C73' 103(5) . . ?
O5 C73 C72 116(6) . . ?
O5' C73' C72' 95(5) . . ?
O6 C74 C75 95(4) . . ?
O6' C74' C75' 113(4) . . ?
C76 C75 C74 116(5) . . ?
C76' C75' C74' 92(5) . . ?
C75 C76 C77 98(5) . . ?
C75' C76' C77' 103(5) . . ?
O6 C77 C76 102(4) . . ?
O6' C77' C76' 107(5) . . ?
O7 C78 C79 109(4) . . ?
O7' C78' C79' 98(2) . . ?
C80 C79 C78 105(3) . . ?
C78' C79' C80' 100(2) . . ?
C79 C80 C81 107(4) . . ?
C81' C80' C79' 109(3) . . ?
O7 C81 C80 107(5) . . ?
O7' C81' C80' 101(4) . . ?
O8 C82 C83 104(3) . . ?
O8' C82' C83' 101(3) . . ?
C82 C83 C84 108(3) . . ?
C84' C83' C82' 105(4) . . ?
C83 C84 C85 102(3) . . ?
C83' C84' C85' 97(3) . . ?
O8 C85 C84 104(3) . . ?
O8' C85' C84' 103(3) . . ?
O9 C86 C87 111(8) . . ?
O9' C86' C87' 97(7) . . ?
C86 C87 C88 100(8) . . ?
C88' C87' C86' 105(9) . . ?
C89 C88 C87 102(9) . . ?
C89' C88' C87' 84(2) . . ?
O9 C89 C88 103(9) . . ?
O9' C89' C88' 99(7) . . ?
C92 C90 C93 121(9) 3_676 3_676 ?
C92 C90 O10 64(4) 3_676 . ?
C93 C90 O10 136(6) 3_676 . ?
C92 C90 C91 136(7) 3_676 . ?
C93 C90 C91 47(4) 3_676 . ?
O10 C90 C91 96(3) . . ?
C92 C90 C91 59(4) 3_676 3_676 ?
C93 C90 C91 113(7) 3_676 3_676 ?
O10 C90 C91 26(2) . 3_676 ?
C91 C90 C91 85(4) . 3_676 ?
O10 C91 C93 99(7) 3_676 3_676 ?
O10 C91 C90 112(7) 3_676 . ?
C93 C91 C90 35(3) 3_676 . ?
O10 C91 C92 61(4) 3_676 . ?
C93 C91 C92 143(5) 3_676 . ?
C90 C91 C92 120(4) . . ?
O10 C91 C90 55(4) 3_676 3_676 ?
C93 C91 C90 114(5) 3_676 3_676 ?
C90 C91 C90 95(4) . 3_676 ?
C92 C91 C90 29(2) . 3_676 ?
C90 C92 O10 81(5) 3_676 3_676 ?
C90 C92 C93 30(5) 3_676 . ?
O10 C92 C93 100(4) 3_676 . ?
C90 C92 C91 92(5) 3_676 . ?
O10 C92 C91 31(3) 3_676 . ?
C93 C92 C91 96(4) . . ?
C90 C93 C91 98(6) 3_676 3_676 ?
C90 C93 O10 110(5) 3_676 . ?
C91 C93 O10 32(3) 3_676 . ?
C90 C93 C92 30(5) 3_676 . ?
C91 C93 C92 114(4) 3_676 . ?
O10 C93 C92 111(3) . . ?

loop_
_geom_bond_atom_site_label_1
_geom_bond_atom_site_label_2
_geom_bond_distance
_geom_bond_site_symmetry_2
_geom_bond_publ_flag
Sm1 O2 2.259(7) . ?
Sm1 N5 2.350(9) . ?
Sm1 O3 2.415(7) . ?
Sm1 O1 2.480(7) . ?
Sm1 C57 2.489(10) . ?
Sm1 N1 2.571(9) . ?
Sm1 N2 2.679(8) . ?
Sm1 Sm2 3.4237(8) . ?
Sm2 O4 2.224(7) . ?
Sm2 N6 2.351(8) . ?
Sm2 O1 2.381(7) . ?
Sm2 O3 2.451(7) . ?
Sm2 C57 2.475(9) . ?
Sm2 N3 2.579(9) . ?
Sm2 N4 2.686(10) . ?
O1 C1 1.359(13) . ?
O2 C7 1.336(12) . ?
O3 C29 1.378(13) . ?
O4 C35 1.332(14) . ?
N1 C16 1.474(13) . ?
N1 C14 1.486(12) . ?
N1 C13 1.495(13) . ?
N2 C18 1.451(14) . ?
N2 C15 1.468(13) . ?
N2 C17 1.473(13) . ?
N3 C44 1.488(13) . ?
N3 C42 1.498(14) . ?
N3 C41 1.503(14) . ?
N4 C43 1.452(14) . ?
N4 C46 1.470(14) . ?
N4 C45 1.487(14) . ?
N5 C57 1.328(13) . ?
N5 C58 1.474(12) . ?
N6 C57 1.342(13) . ?
N6 C64 1.478(13) . ?
C1 C6 1.426(15) . ?
C1 C2 1.438(14) . ?
C2 C3 1.379(15) . ?
C2 C19 1.560(16) . ?
C3 C4 1.376(17) . ?
C3 H3 0.9500 . ?
C4 C5 1.397(16) . ?
C4 C23 1.550(16) . ?
C5 C6 1.364(15) . ?
C5 H5 0.9500 . ?
C6 C13 1.506(14) . ?
C7 C12 1.422(15) . ?
C7 C8 1.442(15) . ?
C8 C9 1.397(15) . ?
C8 C24 1.515(16) . ?
C9 C10 1.413(17) . ?
C9 H9 0.9500 . ?
C10 C11 1.358(15) . ?
C10 C28 1.521(15) . ?
C11 C12 1.403(14) . ?
C11 H11 0.9500 . ?
C12 C18 1.507(14) . ?
C13 H13A 0.9900 . ?
C13 H13B 0.9900 . ?
C14 C15 1.589(16) . ?
C14 H14A 0.9900 . ?
C14 H14B 0.9900 . ?
C15 H15A 0.9900 . ?
C15 H15B 0.9900 . ?
C16 C17 1.511(15) . ?
C16 H16A 0.9900 . ?
C16 H16B 0.9900 . ?
C17 H17A 0.9900 . ?
C17 H17B 0.9900 . ?
C18 H18A 0.9900 . ?
C18 H18B 0.9900 . ?
C19 C21 1.536(16) . ?
C19 C20 1.539(16) . ?
C19 C22 1.556(16) . ?
C20 H20A 0.9800 . ?
C20 H20B 0.9800 . ?
C20 H20C 0.9800 . ?
C21 H21A 0.9800 . ?
C21 H21B 0.9800 . ?
C21 H21C 0.9800 . ?
C22 H22A 0.9800 . ?
C22 H22B 0.9800 . ?
C22 H22C 0.9800 . ?
C23 H23A 0.9800 . ?
C23 H23B 0.9800 . ?
C23 H23C 0.9800 . ?
C24 C25 1.524(15) . ?
C24 C27 1.540(16) . ?
C24 C26 1.552(16) . ?
C25 H25A 0.9800 . ?
C25 H25B 0.9800 . ?
C25 H25C 0.9800 . ?
C26 H26A 0.9800 . ?
C26 H26B 0.9800 . ?
C26 H26C 0.9800 . ?
C27 H27A 0.9800 . ?
C27 H27B 0.9800 . ?
C27 H27C 0.9800 . ?
C28 H28A 0.9800 . ?
C28 H28B 0.9800 . ?
C28 H28C 0.9800 . ?
C29 C30 1.417(16) . ?
C29 C34 1.444(16) . ?
C30 C31 1.369(15) . ?
C30 C47 1.529(15) . ?
C31 C32 1.365(17) . ?
C31 H31 0.9500 . ?
C32 C33 1.378(18) . ?
C32 C51 1.526(17) . ?
C33 C34 1.387(16) . ?
C33 H33 0.9500 . ?
C34 C41 1.475(16) . ?
C35 C40 1.417(16) . ?
C35 C36 1.460(17) . ?
C36 C37 1.405(17) . ?
C36 C52 1.517(18) . ?
C37 C38 1.374(19) . ?
C37 H37 0.9500 . ?
C38 C39 1.400(19) . ?
C38 C56 1.529(19) . ?
C39 C40 1.378(16) . ?
C39 H39 0.9500 . ?
C40 C46 1.508(17) . ?
C41 H41A 0.9900 . ?
C41 H41B 0.9900 . ?
C42 C43 1.524(15) . ?
C42 H42A 0.9900 . ?
C42 H42B 0.9900 . ?
C43 H43A 0.9900 . ?
C43 H43B 0.9900 . ?
C44 C45 1.547(15) . ?
C44 H44A 0.9900 . ?
C44 H44B 0.9900 . ?
C45 H45A 0.9900 . ?
C45 H45B 0.9900 . ?
C46 H46A 0.9900 . ?
C46 H46B 0.9900 . ?
C47 C50 1.533(15) . ?
C47 C49 1.544(16) . ?
C47 C48 1.560(16) . ?
C48 H48A 0.9800 . ?
C48 H48B 0.9800 . ?
C48 H48C 0.9800 . ?
C49 H49A 0.9800 . ?
C49 H49B 0.9800 . ?
C49 H49C 0.9800 . ?
C50 H50A 0.9800 . ?
C50 H50B 0.9800 . ?
C50 H50C 0.9800 . ?
C51 H51A 0.9800 . ?
C51 H51B 0.9800 . ?
C51 H51C 0.9800 . ?
C52 C54 1.493(19) . ?
C52 C53 1.550(18) . ?
C52 C55 1.563(18) . ?
C53 H53A 0.9800 . ?
C53 H53B 0.9800 . ?
C53 H53C 0.9800 . ?
C54 H54A 0.9800 . ?
C54 H54B 0.9800 . ?
C54 H54C 0.9800 . ?
C55 H55A 0.9800 . ?
C55 H55B 0.9800 . ?
C55 H55C 0.9800 . ?
C56 H56A 0.9800 . ?
C56 H56B 0.9800 . ?
C56 H56C 0.9800 . ?
C58 C63 1.538(15) . ?
C58 C59 1.549(15) . ?
C58 H58 1.0000 . ?
C59 C60 1.524(15) . ?
C59 H59A 0.9900 . ?
C59 H59B 0.9900 . ?
C60 C61 1.548(16) . ?
C60 H60A 0.9900 . ?
C60 H60B 0.9900 . ?
C61 C62 1.555(17) . ?
C61 H61A 0.9900 . ?
C61 H61B 0.9900 . ?
C62 C63 1.514(15) . ?
C62 H62A 0.9900 . ?
C62 H62B 0.9900 . ?
C63 H63A 0.9900 . ?
C63 H63B 0.9900 . ?
C64 C65 1.548(15) . ?
C64 C69 1.555(16) . ?
C64 H64 1.0000 . ?
C65 C66 1.530(16) . ?
C65 H65A 0.9900 . ?
C65 H65B 0.9900 . ?
C66 C67 1.50(2) . ?
C66 H66A 0.9900 . ?
C66 H66B 0.9900 . ?
C67 C68 1.496(19) . ?
C67 H67A 0.9900 . ?
C67 H67B 0.9900 . ?
C68 C69 1.564(16) . ?
C68 H68A 0.9900 . ?
C68 H68B 0.9900 . ?
C69 H69A 0.9900 . ?
C69 H69B 0.9900 . ?
O5 C70 1.46(2) . ?
O5 C73 1.46(2) . ?
O5' C73' 1.46(2) . ?
O5' C70' 1.46(2) . ?
O6 C74 1.45(2) . ?
O6 C77 1.46(2) . ?
O6' C77' 1.46(2) . ?
O6' C74' 1.47(2) . ?
O7 C81 1.44(2) . ?
O7 C78 1.46(2) . ?
O7' C81' 1.46(2) . ?
O7' C78' 1.51(2) . ?
O8 C82 1.453(19) . ?
O8 C85 1.499(19) . ?
O8' C85' 1.447(19) . ?
O8' C82' 1.467(19) . ?
O9 C89 1.46(2) . ?
O9 C86 1.47(2) . ?
O9' C89' 1.46(2) . ?
O9' C86' 1.46(2) . ?
O10 C91 0.80(6) 3_676 ?
O10 C92 1.34(6) 3_676 ?
O10 C93 1.467(19) . ?
O10 C90 1.472(19) . ?
C70 C71 1.51(2) . ?
C70' C71' 1.49(2) . ?
C71 C72 1.50(2) . ?
C71' C72' 1.50(2) . ?
C72 C73 1.51(2) . ?
C72' C73' 1.51(2) . ?
C74 C75 1.52(2) . ?
C74' C75' 1.52(2) . ?
C75 C76 1.50(2) . ?
C75' C76' 1.50(2) . ?
C76 C77 1.50(2) . ?
C76' C77' 1.50(2) . ?
C78 C79 1.51(2) . ?
C78' C79' 1.52(2) . ?
C79 C80 1.49(2) . ?
C79' C80' 1.52(2) . ?
C80 C81 1.52(2) . ?
C80' C81' 1.50(2) . ?
C82 C83 1.50(2) . ?
C82' C83' 1.52(2) . ?
C83 C84 1.51(2) . ?
C83' C84' 1.50(2) . ?
C84 C85 1.52(2) . ?
C84' C85' 1.52(2) . ?
C86 C87 1.50(2) . ?
C86' C87' 1.51(2) . ?
C87 C88 1.50(2) . ?
C87' C88' 1.50(2) . ?
C88 C89 1.50(2) . ?
C88' C89' 1.50(2) . ?
C90 C92 0.86(6) 3_676 ?
C90 C93 0.87(6) 3_676 ?
C90 C91 1.50(2) . ?
C90 C91 1.77(7) 3_676 ?
C91 O10 0.80(6) 3_676 ?
C91 C93 1.12(7) 3_676 ?
C91 C92 1.52(2) . ?
C91 C90 1.77(7) 3_676 ?
C92 C90 0.86(6) 3_676 ?
C92 O10 1.34(6) 3_676 ?
C92 C93 1.50(2) . ?
C93 C90 0.87(6) 3_676 ?
C93 C91 1.12(7) 3_676 ?

loop_
_geom_torsion_atom_site_label_1
_geom_torsion_atom_site_label_2
_geom_torsion_atom_site_label_3
_geom_torsion_atom_site_label_4
_geom_torsion
_geom_torsion_site_symmetry_1
_geom_torsion_site_symmetry_2
_geom_torsion_site_symmetry_3
_geom_torsion_site_symmetry_4
_geom_torsion_publ_flag
O2 Sm1 Sm2 O4 174.5(3) . . . . ?
N5 Sm1 Sm2 O4 82.6(3) . . . . ?
O3 Sm1 Sm2 O4 -146.4(3) . . . . ?
O1 Sm1 Sm2 O4 -43.4(3) . . . . ?
C57 Sm1 Sm2 O4 87.0(4) . . . . ?
N1 Sm1 Sm2 O4 -4.0(3) . . . . ?
N2 Sm1 Sm2 O4 -26.4(6) . . . . ?
O2 Sm1 Sm2 N6 81.7(3) . . . . ?
N5 Sm1 Sm2 N6 -10.2(3) . . . . ?
O3 Sm1 Sm2 N6 120.9(3) . . . . ?
O1 Sm1 Sm2 N6 -136.2(3) . . . . ?
C57 Sm1 Sm2 N6 -5.7(4) . . . . ?
N1 Sm1 Sm2 N6 -96.8(3) . . . . ?
N2 Sm1 Sm2 N6 -119.2(6) . . . . ?
O2 Sm1 Sm2 O1 -142.1(3) . . . . ?
N5 Sm1 Sm2 O1 126.0(3) . . . . ?
O3 Sm1 Sm2 O1 -103.0(3) . . . . ?
C57 Sm1 Sm2 O1 130.4(4) . . . . ?
N1 Sm1 Sm2 O1 39.4(3) . . . . ?
N2 Sm1 Sm2 O1 17.0(6) . . . . ?
O2 Sm1 Sm2 O3 -39.1(3) . . . . ?
N5 Sm1 Sm2 O3 -131.0(3) . . . . ?
O1 Sm1 Sm2 O3 103.0(3) . . . . ?
C57 Sm1 Sm2 O3 -126.6(4) . . . . ?
N1 Sm1 Sm2 O3 142.4(3) . . . . ?
N2 Sm1 Sm2 O3 119.9(6) . . . . ?
O2 Sm1 Sm2 C57 87.5(4) . . . . ?
N5 Sm1 Sm2 C57 -4.4(4) . . . . ?
O3 Sm1 Sm2 C57 126.6(4) . . . . ?
O1 Sm1 Sm2 C57 -130.4(4) . . . . ?
N1 Sm1 Sm2 C57 -91.0(4) . . . . ?
N2 Sm1 Sm2 C57 -113.4(6) . . . . ?
O2 Sm1 Sm2 N3 -1.3(3) . . . . ?
N5 Sm1 Sm2 N3 -93.2(3) . . . . ?
O3 Sm1 Sm2 N3 37.9(3) . . . . ?
O1 Sm1 Sm2 N3 140.8(3) . . . . ?
C57 Sm1 Sm2 N3 -88.7(4) . . . . ?
N1 Sm1 Sm2 N3 -179.8(3) . . . . ?
N2 Sm1 Sm2 N3 157.8(6) . . . . ?
O2 Sm1 Sm2 N4 -33.1(7) . . . . ?
N5 Sm1 Sm2 N4 -125.0(7) . . . . ?
O3 Sm1 Sm2 N4 6.0(7) . . . . ?
O1 Sm1 Sm2 N4 109.0(7) . . . . ?
C57 Sm1 Sm2 N4 -120.6(7) . . . . ?
N1 Sm1 Sm2 N4 148.4(7) . . . . ?
N2 Sm1 Sm2 N4 126.0(8) . . . . ?
O4 Sm2 O1 C1 -13.1(8) . . . . ?
N6 Sm2 O1 C1 -110.7(8) . . . . ?
O3 Sm2 O1 C1 154.5(8) . . . . ?
C57 Sm2 O1 C1 -123.8(8) . . . . ?
N3 Sm2 O1 C1 136.7(8) . . . . ?
N4 Sm2 O1 C1 46.0(9) . . . . ?
Sm1 Sm2 O1 C1 -157.7(9) . . . . ?
O4 Sm2 O1 Sm1 144.6(3) . . . . ?
N6 Sm2 O1 Sm1 47.0(3) . . . . ?
O3 Sm2 O1 Sm1 -47.8(2) . . . . ?
C57 Sm2 O1 Sm1 33.9(3) . . . . ?
N3 Sm2 O1 Sm1 -65.6(4) . . . . ?
N4 Sm2 O1 Sm1 -156.3(3) . . . . ?
O2 Sm1 O1 C1 -124.7(9) . . . . ?
N5 Sm1 O1 C1 99.8(9) . . . . ?
O3 Sm1 O1 C1 -156.3(9) . . . . ?
C57 Sm1 O1 C1 120.5(9) . . . . ?
N1 Sm1 O1 C1 13.9(9) . . . . ?
N2 Sm1 O1 C1 -19.6(10) . . . . ?
Sm2 Sm1 O1 C1 154.4(10) . . . . ?
O2 Sm1 O1 Sm2 80.9(5) . . . . ?
N5 Sm1 O1 Sm2 -54.6(3) . . . . ?
O3 Sm1 O1 Sm2 49.3(2) . . . . ?
C57 Sm1 O1 Sm2 -33.9(3) . . . . ?
N1 Sm1 O1 Sm2 -140.5(3) . . . . ?
N2 Sm1 O1 Sm2 -174.0(2) . . . . ?
N5 Sm1 O2 C7 -55.7(9) . . . . ?
O3 Sm1 O2 C7 -163.4(8) . . . . ?
O1 Sm1 O2 C7 167.6(7) . . . . ?
C57 Sm1 O2 C7 -85.8(9) . . . . ?
N1 Sm1 O2 C7 41.7(9) . . . . ?
N2 Sm1 O2 C7 50.3(8) . . . . ?
Sm2 Sm1 O2 C7 -136.5(8) . . . . ?
O2 Sm1 O3 C29 -8.3(8) . . . . ?
N5 Sm1 O3 C29 -105.9(8) . . . . ?
O1 Sm1 O3 C29 155.9(8) . . . . ?
C57 Sm1 O3 C29 -120.7(8) . . . . ?
N1 Sm1 O3 C29 141.8(7) . . . . ?
N2 Sm1 O3 C29 48.9(9) . . . . ?
Sm2 Sm1 O3 C29 -156.7(8) . . . . ?
O2 Sm1 O3 Sm2 148.4(2) . . . . ?
N5 Sm1 O3 Sm2 50.8(3) . . . . ?
O1 Sm1 O3 Sm2 -47.4(2) . . . . ?
C57 Sm1 O3 Sm2 36.1(2) . . . . ?
N1 Sm1 O3 Sm2 -61.4(4) . . . . ?
N2 Sm1 O3 Sm2 -154.4(3) . . . . ?
O4 Sm2 O3 C29 -133.3(9) . . . . ?
N6 Sm2 O3 C29 91.1(9) . . . . ?
O1 Sm2 O3 C29 -160.0(9) . . . . ?
C57 Sm2 O3 C29 114.1(9) . . . . ?
N3 Sm2 O3 C29 7.9(9) . . . . ?
N4 Sm2 O3 C29 -27.6(10) . . . . ?
Sm1 Sm2 O3 C29 150.5(10) . . . . ?
O4 Sm2 O3 Sm1 76.3(5) . . . . ?
N6 Sm2 O3 Sm1 -59.3(3) . . . . ?
O1 Sm2 O3 Sm1 49.6(2) . . . . ?
C57 Sm2 O3 Sm1 -36.4(3) . . . . ?
N3 Sm2 O3 Sm1 -142.5(3) . . . . ?
N4 Sm2 O3 Sm1 -178.0(2) . . . . ?
N6 Sm2 O4 C35 -61.5(10) . . . . ?
O1 Sm2 O4 C35 -173.1(10) . . . . ?
O3 Sm2 O4 C35 162.2(9) . . . . ?
C57 Sm2 O4 C35 -92.7(10) . . . . ?
N3 Sm2 O4 C35 31.7(11) . . . . ?
N4 Sm2 O4 C35 45.0(10) . . . . ?
Sm1 Sm2 O4 C35 -143.2(9) . . . . ?
O2 Sm1 N1 C16 65.1(7) . . . . ?
N5 Sm1 N1 C16 166.3(7) . . . . ?
O3 Sm1 N1 C16 -75.3(7) . . . . ?
O1 Sm1 N1 C16 -88.9(6) . . . . ?
C57 Sm1 N1 C16 -164.2(6) . . . . ?
N2 Sm1 N1 C16 55.2(6) . . . . ?
Sm2 Sm1 N1 C16 -116.5(6) . . . . ?
O2 Sm1 N1 C14 -50.7(7) . . . . ?
N5 Sm1 N1 C14 50.5(6) . . . . ?
O3 Sm1 N1 C14 168.8(5) . . . . ?
O1 Sm1 N1 C14 155.3(7) . . . . ?
C57 Sm1 N1 C14 80.0(6) . . . . ?
N2 Sm1 N1 C14 -60.6(6) . . . . ?
Sm2 Sm1 N1 C14 127.7(6) . . . . ?
O2 Sm1 N1 C13 -167.7(6) . . . . ?
N5 Sm1 N1 C13 -66.5(6) . . . . ?
O3 Sm1 N1 C13 51.9(8) . . . . ?
O1 Sm1 N1 C13 38.3(6) . . . . ?
C57 Sm1 N1 C13 -36.9(7) . . . . ?
N2 Sm1 N1 C13 -177.6(7) . . . . ?
Sm2 Sm1 N1 C13 10.8(6) . . . . ?
O2 Sm1 N2 C18 7.0(7) . . . . ?
N5 Sm1 N2 C18 100.7(7) . . . . ?
O3 Sm1 N2 C18 -54.1(9) . . . . ?
O1 Sm1 N2 C18 -141.7(7) . . . . ?
C57 Sm1 N2 C18 110.3(8) . . . . ?
N1 Sm1 N2 C18 179.0(8) . . . . ?
Sm2 Sm1 N2 C18 -155.0(6) . . . . ?
O2 Sm1 N2 C15 -112.2(7) . . . . ?
N5 Sm1 N2 C15 -18.5(7) . . . . ?
O3 Sm1 N2 C15 -173.3(6) . . . . ?
O1 Sm1 N2 C15 99.1(7) . . . . ?
C57 Sm1 N2 C15 -8.9(8) . . . . ?
N1 Sm1 N2 C15 59.8(6) . . . . ?
Sm2 Sm1 N2 C15 85.8(8) . . . . ?
O2 Sm1 N2 C17 133.5(7) . . . . ?
N5 Sm1 N2 C17 -132.8(6) . . . . ?
O3 Sm1 N2 C17 72.4(7) . . . . ?
O1 Sm1 N2 C17 -15.2(7) . . . . ?
C57 Sm1 N2 C17 -123.2(6) . . . . ?
N1 Sm1 N2 C17 -54.5(6) . . . . ?
Sm2 Sm1 N2 C17 -28.5(10) . . . . ?
O4 Sm2 N3 C44 73.7(7) . . . . ?
N6 Sm2 N3 C44 172.5(7) . . . . ?
O1 Sm2 N3 C44 -66.6(8) . . . . ?
O3 Sm2 N3 C44 -83.8(7) . . . . ?
C57 Sm2 N3 C44 -158.7(7) . . . . ?
N4 Sm2 N3 C44 58.6(6) . . . . ?
Sm1 Sm2 N3 C44 -110.8(6) . . . . ?
O4 Sm2 N3 C42 -42.3(7) . . . . ?
N6 Sm2 N3 C42 56.4(6) . . . . ?
O1 Sm2 N3 C42 177.3(6) . . . . ?
O3 Sm2 N3 C42 160.1(7) . . . . ?
C57 Sm2 N3 C42 85.2(7) . . . . ?
N4 Sm2 N3 C42 -57.4(6) . . . . ?
Sm1 Sm2 N3 C42 133.1(6) . . . . ?
O4 Sm2 N3 C41 -163.1(6) . . . . ?
N6 Sm2 N3 C41 -64.3(7) . . . . ?
O1 Sm2 N3 C41 56.6(8) . . . . ?
O3 Sm2 N3 C41 39.4(7) . . . . ?
C57 Sm2 N3 C41 -35.5(7) . . . . ?
N4 Sm2 N3 C41 -178.2(8) . . . . ?
Sm1 Sm2 N3 C41 12.4(7) . . . . ?
O4 Sm2 N4 C43 -108.5(7) . . . . ?
N6 Sm2 N4 C43 -15.0(7) . . . . ?
O1 Sm2 N4 C43 -172.3(6) . . . . ?
O3 Sm2 N4 C43 100.4(7) . . . . ?
C57 Sm2 N4 C43 -8.1(9) . . . . ?
N3 Sm2 N4 C43 59.1(6) . . . . ?
Sm1 Sm2 N4 C43 95.6(8) . . . . ?
O4 Sm2 N4 C46 14.2(7) . . . . ?
N6 Sm2 N4 C46 107.7(7) . . . . ?
O1 Sm2 N4 C46 -49.7(8) . . . . ?
O3 Sm2 N4 C46 -136.9(7) . . . . ?
C57 Sm2 N4 C46 114.6(7) . . . . ?
N3 Sm2 N4 C46 -178.2(8) . . . . ?
Sm1 Sm2 N4 C46 -141.7(6) . . . . ?
O4 Sm2 N4 C45 138.9(7) . . . . ?
N6 Sm2 N4 C45 -127.6(7) . . . . ?
O1 Sm2 N4 C45 75.0(7) . . . . ?
O3 Sm2 N4 C45 -12.2(7) . . . . ?
C57 Sm2 N4 C45 -120.7(7) . . . . ?
N3 Sm2 N4 C45 -53.5(6) . . . . ?
Sm1 Sm2 N4 C45 -17.0(11) . . . . ?
O2 Sm1 N5 C57 -117.0(6) . . . . ?
O3 Sm1 N5 C57 -28.6(6) . . . . ?
O1 Sm1 N5 C57 41.5(6) . . . . ?
N1 Sm1 N5 C57 113.5(6) . . . . ?
N2 Sm1 N5 C57 167.8(5) . . . . ?
Sm2 Sm1 N5 C57 6.1(5) . . . . ?
O2 Sm1 N5 C58 47.0(15) . . . . ?
O3 Sm1 N5 C58 135.5(14) . . . . ?
O1 Sm1 N5 C58 -154.4(14) . . . . ?
C57 Sm1 N5 C58 164.1(18) . . . . ?
N1 Sm1 N5 C58 -82.5(15) . . . . ?
N2 Sm1 N5 C58 -28.1(15) . . . . ?
Sm2 Sm1 N5 C58 170.1(15) . . . . ?
O4 Sm2 N6 C57 -114.1(6) . . . . ?
O1 Sm2 N6 C57 -24.9(6) . . . . ?
O3 Sm2 N6 C57 46.1(6) . . . . ?
N3 Sm2 N6 C57 117.8(6) . . . . ?
N4 Sm2 N6 C57 171.7(5) . . . . ?
Sm1 Sm2 N6 C57 7.8(5) . . . . ?
O4 Sm2 N6 C64 46.8(17) . . . . ?
O1 Sm2 N6 C64 136.0(17) . . . . ?
O3 Sm2 N6 C64 -153.0(17) . . . . ?
C57 Sm2 N6 C64 161(2) . . . . ?
N3 Sm2 N6 C64 -81.3(17) . . . . ?
N4 Sm2 N6 C64 -27.4(18) . . . . ?
Sm1 Sm2 N6 C64 168.8(17) . . . . ?
Sm2 O1 C1 C6 111.3(9) . . . . ?
Sm1 O1 C1 C6 -35.1(14) . . . . ?
Sm2 O1 C1 C2 -72.3(12) . . . . ?
Sm1 O1 C1 C2 141.3(8) . . . . ?
O1 C1 C2 C3 -176.6(10) . . . . ?
C6 C1 C2 C3 -0.1(15) . . . . ?
O1 C1 C2 C19 -0.6(17) . . . . ?
C6 C1 C2 C19 175.9(10) . . . . ?
C1 C2 C3 C4 0.9(18) . . . . ?
C19 C2 C3 C4 -175.5(11) . . . . ?
C2 C3 C4 C5 -0.2(19) . . . . ?
C2 C3 C4 C23 179.7(12) . . . . ?
C3 C4 C5 C6 -1.3(18) . . . . ?
C23 C4 C5 C6 178.8(12) . . . . ?
C4 C5 C6 C1 2.1(18) . . . . ?
C4 C5 C6 C13 178.7(11) . . . . ?
O1 C1 C6 C5 175.4(10) . . . . ?
C2 C1 C6 C5 -1.3(15) . . . . ?
O1 C1 C6 C13 -1.3(14) . . . . ?
C2 C1 C6 C13 -178.0(9) . . . . ?
Sm1 O2 C7 C12 -60.4(12) . . . . ?
Sm1 O2 C7 C8 119.4(10) . . . . ?
O2 C7 C8 C9 -170.0(10) . . . . ?
C12 C7 C8 C9 9.7(15) . . . . ?
O2 C7 C8 C24 8.8(16) . . . . ?
C12 C7 C8 C24 -171.5(10) . . . . ?
C7 C8 C9 C10 -2.8(17) . . . . ?
C24 C8 C9 C10 178.4(11) . . . . ?
C8 C9 C10 C11 -6.0(17) . . . . ?
C8 C9 C10 C28 174.4(11) . . . . ?
C9 C10 C11 C12 7.8(17) . . . . ?
C28 C10 C11 C12 -172.6(11) . . . . ?
C10 C11 C12 C7 -0.8(17) . . . . ?
C10 C11 C12 C18 177.4(11) . . . . ?
O2 C7 C12 C11 171.5(9) . . . . ?
C8 C7 C12 C11 -8.3(15) . . . . ?
O2 C7 C12 C18 -6.7(15) . . . . ?
C8 C7 C12 C18 173.5(10) . . . . ?
C16 N1 C13 C6 43.3(12) . . . . ?
C14 N1 C13 C6 162.7(9) . . . . ?
Sm1 N1 C13 C6 -82.4(9) . . . . ?
C5 C6 C13 N1 -112.7(12) . . . . ?
C1 C6 C13 N1 64.1(12) . . . . ?
C16 N1 C14 C15 -60.8(10) . . . . ?
C13 N1 C14 C15 176.0(8) . . . . ?
Sm1 N1 C14 C15 57.5(9) . . . . ?
C18 N2 C15 C14 -174.5(8) . . . . ?
C17 N2 C15 C14 65.0(10) . . . . ?
Sm1 N2 C15 C14 -49.3(9) . . . . ?
N1 C14 C15 N2 -3.1(11) . . . . ?
C14 N1 C16 C17 64.2(11) . . . . ?
C13 N1 C16 C17 -175.8(9) . . . . ?
Sm1 N1 C16 C17 -50.2(10) . . . . ?
C18 N2 C17 C16 178.7(9) . . . . ?
C15 N2 C17 C16 -63.7(11) . . . . ?
Sm1 N2 C17 C16 49.3(9) . . . . ?
N1 C16 C17 N2 -1.9(12) . . . . ?
C15 N2 C18 C12 65.0(12) . . . . ?
C17 N2 C18 C12 -177.3(10) . . . . ?
Sm1 N2 C18 C12 -53.1(12) . . . . ?
C11 C12 C18 N2 -114.7(12) . . . . ?
C7 C12 C18 N2 63.5(14) . . . . ?
C3 C2 C19 C21 -163.5(11) . . . . ?
C1 C2 C19 C21 20.4(16) . . . . ?
C3 C2 C19 C20 73.7(12) . . . . ?
C1 C2 C19 C20 -102.4(12) . . . . ?
C3 C2 C19 C22 -43.8(14) . . . . ?
C1 C2 C19 C22 140.1(11) . . . . ?
C9 C8 C24 C25 -6.9(16) . . . . ?
C7 C8 C24 C25 174.4(11) . . . . ?
C9 C8 C24 C27 115.0(12) . . . . ?
C7 C8 C24 C27 -63.7(14) . . . . ?
C9 C8 C24 C26 -125.5(11) . . . . ?
C7 C8 C24 C26 55.8(13) . . . . ?
Sm1 O3 C29 C30 -72.5(12) . . . . ?
Sm2 O3 C29 C30 144.7(9) . . . . ?
Sm1 O3 C29 C34 114.2(9) . . . . ?
Sm2 O3 C29 C34 -28.6(14) . . . . ?
O3 C29 C30 C31 178.7(10) . . . . ?
C34 C29 C30 C31 -8.1(15) . . . . ?
O3 C29 C30 C47 -6.1(17) . . . . ?
C34 C29 C30 C47 167.1(10) . . . . ?
C29 C30 C31 C32 3.7(19) . . . . ?
C47 C30 C31 C32 -171.7(11) . . . . ?
C30 C31 C32 C33 1.7(19) . . . . ?
C30 C31 C32 C51 -176.2(13) . . . . ?
C31 C32 C33 C34 -2.6(18) . . . . ?
C51 C32 C33 C34 175.4(12) . . . . ?
C32 C33 C34 C29 -1.9(17) . . . . ?
C32 C33 C34 C41 -179.5(11) . . . . ?
O3 C29 C34 C33 -178.9(9) . . . . ?
C30 C29 C34 C33 7.4(16) . . . . ?
O3 C29 C34 C41 -1.4(15) . . . . ?
C30 C29 C34 C41 -175.1(10) . . . . ?
Sm2 O4 C35 C40 -58.0(15) . . . . ?
Sm2 O4 C35 C36 123.5(10) . . . . ?
O4 C35 C36 C37 -178.2(11) . . . . ?
C40 C35 C36 C37 3.3(17) . . . . ?
O4 C35 C36 C52 7.3(18) . . . . ?
C40 C35 C36 C52 -171.3(11) . . . . ?
C35 C36 C37 C38 0(2) . . . . ?
C52 C36 C37 C38 174.3(13) . . . . ?
C36 C37 C38 C39 -3(2) . . . . ?
C36 C37 C38 C56 -179.7(13) . . . . ?
C37 C38 C39 C40 3(2) . . . . ?
C56 C38 C39 C40 179.9(13) . . . . ?
C38 C39 C40 C35 -0.2(19) . . . . ?
C38 C39 C40 C46 -176.4(12) . . . . ?
O4 C35 C40 C39 178.3(11) . . . . ?
C36 C35 C40 C39 -3.1(17) . . . . ?
O4 C35 C40 C46 -5.5(16) . . . . ?
C36 C35 C40 C46 173.1(10) . . . . ?
C33 C34 C41 N3 -123.3(11) . . . . ?
C29 C34 C41 N3 59.2(14) . . . . ?
C44 N3 C41 C34 40.9(13) . . . . ?
C42 N3 C41 C34 163.6(10) . . . . ?
Sm2 N3 C41 C34 -79.0(10) . . . . ?
C44 N3 C42 C43 -63.9(12) . . . . ?
C41 N3 C42 C43 171.5(9) . . . . ?
Sm2 N3 C42 C43 50.6(10) . . . . ?
C46 N4 C43 C42 -179.0(9) . . . . ?
C45 N4 C43 C42 58.0(12) . . . . ?
Sm2 N4 C43 C42 -54.5(10) . . . . ?
N3 C42 C43 N4 5.1(13) . . . . ?
C42 N3 C44 C45 55.4(11) . . . . ?
C41 N3 C44 C45 179.1(9) . . . . ?
Sm2 N3 C44 C45 -58.4(9) . . . . ?
C43 N4 C45 C44 -66.1(11) . . . . ?
C46 N4 C45 C44 169.9(9) . . . . ?
Sm2 N4 C45 C44 42.5(10) . . . . ?
N3 C44 C45 N4 7.9(12) . . . . ?
C43 N4 C46 C40 57.7(13) . . . . ?
C45 N4 C46 C40 178.6(9) . . . . ?
Sm2 N4 C46 C40 -58.8(11) . . . . ?
C39 C40 C46 N4 -121.6(12) . . . . ?
C35 C40 C46 N4 62.2(14) . . . . ?
C31 C30 C47 C50 79.1(13) . . . . ?
C29 C30 C47 C50 -96.0(13) . . . . ?
C31 C30 C47 C49 -158.0(11) . . . . ?
C29 C30 C47 C49 26.9(15) . . . . ?
C31 C30 C47 C48 -39.4(14) . . . . ?
C29 C30 C47 C48 145.5(12) . . . . ?
C37 C36 C52 C54 -117.7(14) . . . . ?
C35 C36 C52 C54 56.4(15) . . . . ?
C37 C36 C52 C53 1.1(19) . . . . ?
C35 C36 C52 C53 175.2(12) . . . . ?
C37 C36 C52 C55 120.3(13) . . . . ?
C35 C36 C52 C55 -65.6(16) . . . . ?
C58 N5 C57 N6 -0.3(19) . . . . ?
Sm1 N5 C57 N6 170.6(13) . . . . ?
C58 N5 C57 Sm2 169.9(12) . . . . ?
Sm1 N5 C57 Sm2 -19.2(16) . . . . ?
C58 N5 C57 Sm1 -170.9(10) . . . . ?
C64 N6 C57 N5 4.9(19) . . . . ?
Sm2 N6 C57 N5 175.4(13) . . . . ?
C64 N6 C57 Sm2 -170.6(10) . . . . ?
C64 N6 C57 Sm1 164.7(12) . . . . ?
Sm2 N6 C57 Sm1 -24.7(15) . . . . ?
O4 Sm2 C57 N5 -99.0(17) . . . . ?
N6 Sm2 C57 N5 -173(2) . . . . ?
O1 Sm2 C57 N5 -16.0(16) . . . . ?
O3 Sm2 C57 N5 53.0(16) . . . . ?
N3 Sm2 C57 N5 122.6(16) . . . . ?
N4 Sm2 C57 N5 174.9(15) . . . . ?
Sm1 Sm2 C57 N5 17.8(15) . . . . ?
O4 Sm2 C57 N6 73.8(6) . . . . ?
O1 Sm2 C57 N6 156.8(6) . . . . ?
O3 Sm2 C57 N6 -134.2(6) . . . . ?
N3 Sm2 C57 N6 -64.6(6) . . . . ?
N4 Sm2 C57 N6 -12.4(8) . . . . ?
Sm1 Sm2 C57 N6 -169.4(7) . . . . ?
O4 Sm2 C57 Sm1 -116.8(3) . . . . ?
N6 Sm2 C57 Sm1 169.4(7) . . . . ?
O1 Sm2 C57 Sm1 -33.8(2) . . . . ?
O3 Sm2 C57 Sm1 35.2(2) . . . . ?
N3 Sm2 C57 Sm1 104.8(3) . . . . ?
N4 Sm2 C57 Sm1 157.0(3) . . . . ?
O2 Sm1 C57 N5 70.9(6) . . . . ?
O3 Sm1 C57 N5 152.5(6) . . . . ?
O1 Sm1 C57 N5 -139.3(6) . . . . ?
N1 Sm1 C57 N5 -69.9(6) . . . . ?
N2 Sm1 C57 N5 -17.6(8) . . . . ?
Sm2 Sm1 C57 N5 -171.8(7) . . . . ?
O2 Sm1 C57 N6 -94.4(16) . . . . ?
N5 Sm1 C57 N6 -165.3(19) . . . . ?
O3 Sm1 C57 N6 -12.8(16) . . . . ?
O1 Sm1 C57 N6 55.5(16) . . . . ?
N1 Sm1 C57 N6 124.8(16) . . . . ?
N2 Sm1 C57 N6 177.2(14) . . . . ?
Sm2 Sm1 C57 N6 23.0(14) . . . . ?
O2 Sm1 C57 Sm2 -117.4(3) . . . . ?
N5 Sm1 C57 Sm2 171.8(7) . . . . ?
O3 Sm1 C57 Sm2 -35.7(2) . . . . ?
O1 Sm1 C57 Sm2 32.5(2) . . . . ?
N1 Sm1 C57 Sm2 101.8(3) . . . . ?
N2 Sm1 C57 Sm2 154.2(3) . . . . ?
C57 N5 C58 C63 152.1(10) . . . . ?
Sm1 N5 C58 C63 -8.2(19) . . . . ?
C57 N5 C58 C59 -86.7(12) . . . . ?
Sm1 N5 C58 C59 112.9(14) . . . . ?
N5 C58 C59 C60 177.2(9) . . . . ?
C63 C58 C59 C60 -59.6(12) . . . . ?
C58 C59 C60 C61 57.6(13) . . . . ?
C59 C60 C61 C62 -55.9(14) . . . . ?
C60 C61 C62 C63 56.7(14) . . . . ?
C61 C62 C63 C58 -61.1(13) . . . . ?
N5 C58 C63 C62 -174.0(9) . . . . ?
C59 C58 C63 C62 62.5(12) . . . . ?
C57 N6 C64 C65 151.0(10) . . . . ?
Sm2 N6 C64 C65 -6(2) . . . . ?
C57 N6 C64 C69 -87.2(12) . . . . ?
Sm2 N6 C64 C69 115.5(16) . . . . ?
N6 C64 C65 C66 -174.9(10) . . . . ?
C69 C64 C65 C66 61.9(13) . . . . ?
C64 C65 C66 C67 -57.1(15) . . . . ?
C65 C66 C67 C68 53.4(17) . . . . ?
C66 C67 C68 C69 -54.2(17) . . . . ?
N6 C64 C69 C68 176.3(9) . . . . ?
C65 C64 C69 C68 -61.0(12) . . . . ?
C67 C68 C69 C64 57.6(15) . . . . ?
C73 O5 C70 C71 -9(8) . . . . ?
C73' O5' C70' C71' -57(6) . . . . ?
O5 C70 C71 C72 0(9) . . . . ?
O5' C70' C71' C72' 41(7) . . . . ?
C70 C71 C72 C73 8(9) . . . . ?
C70' C71' C72' C73' -16(9) . . . . ?
C70 O5 C73 C72 14(10) . . . . ?
C71 C72 C73 O5 -14(11) . . . . ?
C70' O5' C73' C72' 52(7) . . . . ?
C71' C72' C73' O5' -18(8) . . . . ?
C77 O6 C74 C75 36(6) . . . . ?
C77' O6' C74' C75' -19(7) . . . . ?
O6 C74 C75 C76 -13(7) . . . . ?
O6' C74' C75' C76' 42(6) . . . . ?
C74 C75 C76 C77 -13(8) . . . . ?
C74' C75' C76' C77' -47(5) . . . . ?
C74 O6 C77 C76 -48(6) . . . . ?
C75 C76 C77 O6 33(6) . . . . ?
C74' O6' C77' C76' -13(6) . . . . ?
C75' C76' C77' O6' 41(6) . . . . ?
C81 O7 C78 C79 19(9) . . . . ?
C81' O7' C78' C79' 55(4) . . . . ?
O7 C78 C79 C80 -8(9) . . . . ?
O7' C78' C79' C80' -41(6) . . . . ?
C78 C79 C80 C81 -5(9) . . . . ?
C78' C79' C80' C81' 16(9) . . . . ?
C78 O7 C81 C80 -22(9) . . . . ?
C79 C80 C81 O7 17(10) . . . . ?
C78' O7' C81' C80' -44(6) . . . . ?
C79' C80' C81' O7' 17(9) . . . . ?
C85 O8 C82 C83 -1(5) . . . . ?
C85' O8' C82' C83' 1(5) . . . . ?
O8 C82 C83 C84 -20(5) . . . . ?
O8' C82' C83' C84' -31(5) . . . . ?
C82 C83 C84 C85 33(5) . . . . ?
C82' C83' C84' C85' 46(4) . . . . ?
C82 O8 C85 C84 21(5) . . . . ?
C83 C84 C85 O8 -32(4) . . . . ?
C82' O8' C85' C84' 28(5) . . . . ?
C83' C84' C85' O8' -45(4) . . . . ?
C89 O9 C86 C87 -35(10) . . . . ?
C89' O9' C86' C87' -8(11) . . . . ?
O9 C86 C87 C88 6(11) . . . . ?
O9' C86' C87' C88' -36(11) . . . . ?
C86 C87 C88 C89 26(10) . . . . ?
C86' C87' C88' C89' 62(9) . . . . ?
C86 O9 C89 C88 50(9) . . . . ?
C87 C88 C89 O9 -50(10) . . . . ?
C86' O9' C89' C88' 49(9) . . . . ?
C87' C88' C89' O9' -64(9) . . . . ?
C91 O10 C90 C92 -73(5) 3_676 . . 3_676 ?
C93 O10 C90 C92 -121(6) . . . 3_676 ?
C91 O10 C90 C93 35(10) 3_676 . . 3_676 ?
C92 O10 C90 C93 108(12) 3_676 . . 3_676 ?
C93 O10 C90 C93 -13(12) . . . 3_676 ?
C91 O10 C90 C91 66(7) 3_676 . . . ?
C92 O10 C90 C91 139(8) 3_676 . . . ?
C93 O10 C90 C91 18(5) . . . . ?
C92 O10 C90 C91 73(5) 3_676 . . 3_676 ?
C93 O10 C90 C91 -49(5) . . . 3_676 ?
C92 C90 C91 O10 -20(8) 3_676 . . 3_676 ?
C93 C90 C91 O10 73(7) 3_676 . . 3_676 ?
O10 C90 C91 O10 -78(7) . . . 3_676 ?
C91 C90 C91 O10 -54(5) 3_676 . . 3_676 ?
C92 C90 C91 C93 -92(10) 3_676 . . 3_676 ?
O10 C90 C91 C93 -151(8) . . . 3_676 ?
C91 C90 C91 C93 -127(8) 3_676 . . 3_676 ?
C92 C90 C91 C92 49(11) 3_676 . . . ?
C93 C90 C91 C92 142(8) 3_676 . . . ?
O10 C90 C91 C92 -9(6) . . . . ?
C91 C90 C91 C92 15(4) 3_676 . . . ?
C92 C90 C91 C90 35(7) 3_676 . . 3_676 ?
C93 C90 C91 C90 127(8) 3_676 . . 3_676 ?
O10 C90 C91 C90 -24(3) . . . 3_676 ?
C91 C90 C91 C90 0.000(6) 3_676 . . 3_676 ?
O10 C91 C92 C90 69(6) 3_676 . . 3_676 ?
C93 C91 C92 C90 5(11) 3_676 . . 3_676 ?
C90 C91 C92 C90 -32(9) . . . 3_676 ?
C93 C91 C92 O10 -64(9) 3_676 . . 3_676 ?
C90 C91 C92 O10 -101(8) . . . 3_676 ?
C90 C91 C92 O10 -69(6) 3_676 . . 3_676 ?
O10 C91 C92 C93 99(5) 3_676 . . . ?
C93 C91 C92 C93 34(11) 3_676 . . . ?
C90 C91 C92 C93 -2(7) . . . . ?
C90 C91 C92 C93 30(5) 3_676 . . . ?
C91 O10 C93 C90 -71(8) 3_676 . . 3_676 ?
C92 O10 C93 C90 -28(8) 3_676 . . 3_676 ?
C90 O10 C93 C90 10(9) . . . 3_676 ?
C92 O10 C93 C91 43(6) 3_676 . . 3_676 ?
C90 O10 C93 C91 81(7) . . . 3_676 ?
C91 O10 C93 C92 -103(7) 3_676 . . . ?
C92 O10 C93 C92 -60(6) 3_676 . . . ?
C90 O10 C93 C92 -22(6) . . . . ?
O10 C92 C93 C90 -51(8) 3_676 . . 3_676 ?
C91 C92 C93 C90 -82(9) . . . 3_676 ?
C90 C92 C93 C91 60(9) 3_676 . . 3_676 ?
O10 C92 C93 C91 10(6) 3_676 . . 3_676 ?
C91 C92 C93 C91 -22(8) . . . 3_676 ?
C90 C92 C93 O10 95(9) 3_676 . . . ?
O10 C92 C93 O10 45(6) 3_676 . . . ?
C91 C92 C93 O10 13(6) . . . . ?
